data_4118741
loop_
_publ_author_name
'Oanh P. Lam'
'Sebastian M. Franke'
'Frank W. Heinemann'
'Karsten Meyer'

_publ_section_title
;
 Reactivity of U-E-U (E = S, Se) Toward CO2, CS2, and COS: New
 Mixed-Carbonate Complexes of the Types U-CO2E-U (E = S, Se), U-CS2E-U (E
 = O, Se), and U-COSSe-U
;
_journal_name_full 'Journal of the American Chemical Society'
_journal_page_first 16877
_journal_page_last 16881
_journal_paper_doi 10.1021/ja307539w
_journal_volume 134
_journal_year 2012
_chemical_formula_moiety 'C117 H152 N2 O10 S2 Se U2, 1.5(C4 H10 O2)'
_chemical_formula_sum 'C123 H167 N2 O13 S2 Se U2'
_chemical_formula_weight 2500.73
_chemical_name_systematic
; 
 ? 
;
_space_group_IT_number 2
_symmetry_cell_setting triclinic
_symmetry_space_group_name_Hall '-P 1'
_symmetry_space_group_name_H-M 'P -1'
_atom_sites_solution_hydrogens geom
_atom_sites_solution_primary direct
_atom_sites_solution_secondary difmap
_audit_creation_method SHELXL-97
_cell_angle_alpha 85.748(9)
_cell_angle_beta 85.341(10)
_cell_angle_gamma 70.009(9)
_cell_formula_units_Z 2
_cell_length_a 14.0980(17)
_cell_length_b 15.452(2)
_cell_length_c 28.329(2)
_cell_measurement_reflns_used 260
_cell_measurement_temperature 150(2)
_cell_measurement_theta_max 20.00
_cell_measurement_theta_min 6.00
_cell_volume 5773.2(11)
_computing_cell_refinement 'EVALCCD (Duisenberg, 2003)'
_computing_data_collection 'COLLECT (Bruker-Nonius, 2002)'
_computing_data_reduction 'EVALCCD (Duisenberg, 2003)'
_computing_molecular_graphics 'SHELXTL 6.12 (Bruker AXS, 2002)'
_computing_publication_material 'SHELXTL 6.12 (Bruker AXS, 2002)'
_computing_structure_refinement 'SHELXTL 6.12 (Bruker AXS, 2002)'
_computing_structure_solution 'SHELXTL 6.12 (Bruker AXS, 2002)'
_diffrn_ambient_temperature 150(2)
_diffrn_detector_area_resol_mean 9
_diffrn_measured_fraction_theta_full 0.997
_diffrn_measured_fraction_theta_max 0.997
_diffrn_measurement_device_type 'Bruker-Nonius KappaCCD'
_diffrn_measurement_method
;
 \f- and \w-rotations with 1.00 \% and 10 sec per frame
;
_diffrn_radiation_monochromator graphite
_diffrn_radiation_source 'fine-focus sealed tube'
_diffrn_radiation_type MoK\a
_diffrn_radiation_wavelength 0.71073
_diffrn_reflns_av_R_equivalents 0.1378
_diffrn_reflns_av_sigmaI/netI 0.1150
_diffrn_reflns_limit_h_max 18
_diffrn_reflns_limit_h_min -18
_diffrn_reflns_limit_k_max 19
_diffrn_reflns_limit_k_min -19
_diffrn_reflns_limit_l_max 36
_diffrn_reflns_limit_l_min -36
_diffrn_reflns_number 127720
_diffrn_reflns_theta_full 27.10
_diffrn_reflns_theta_max 27.10
_diffrn_reflns_theta_min 3.09
_exptl_absorpt_coefficient_mu 3.213
_exptl_absorpt_correction_T_max 0.579
_exptl_absorpt_correction_T_min 0.461
_exptl_absorpt_correction_type multi-scan
_exptl_absorpt_process_details 'SADABS, Bruker-AXS, 2002'
_exptl_crystal_colour orange
_exptl_crystal_density_diffrn 1.439
_exptl_crystal_description block
_exptl_crystal_F_000 2546
_exptl_crystal_size_max 0.28
_exptl_crystal_size_mid 0.26
_exptl_crystal_size_min 0.17
_refine_diff_density_max 1.293
_refine_diff_density_min -1.188
_refine_diff_density_rms 0.164
_refine_ls_extinction_method none
_refine_ls_goodness_of_fit_ref 1.027
_refine_ls_hydrogen_treatment constr
_refine_ls_matrix_type full
_refine_ls_number_parameters 1425
_refine_ls_number_reflns 25378
_refine_ls_number_restraints 271
_refine_ls_restrained_S_all 1.033
_refine_ls_R_factor_all 0.1061
_refine_ls_R_factor_gt 0.0531
_refine_ls_shift/su_max 0.002
_refine_ls_shift/su_mean 0.000
_refine_ls_structure_factor_coef Fsqd
_refine_ls_weighting_details 'calc w=1/[\s^2^(Fo^2^)+(0.0425P)^2^+3.3815P] where P=(Fo^2^+2Fc^2^)/3'
_refine_ls_weighting_scheme calc
_refine_ls_wR_factor_gt 0.0957
_refine_ls_wR_factor_ref 0.1094
_reflns_number_gt 16666
_reflns_number_total 25378
_reflns_threshold_expression >2sigma(I)
_cod_data_source_file ja307539w_si_004.cif
_cod_data_source_block opl1103
_cod_original_cell_volume 5773.2(12)
_cod_original_sg_symbol_Hall -P1
_cod_database_code 4118741

loop_
_symmetry_equiv_pos_as_xyz
'x, y, z'
'-x, -y, -z'

loop_
_atom_site_label
_atom_site_type_symbol
_atom_site_fract_x
_atom_site_fract_y
_atom_site_fract_z
_atom_site_U_iso_or_equiv
_atom_site_adp_type
_atom_site_occupancy
_atom_site_symmetry_multiplicity
_atom_site_calc_flag
_atom_site_refinement_flags
_atom_site_disorder_assembly
_atom_site_disorder_group
U1 U 0.251771(16) 0.174673(15) 0.149384(8) 0.01171(6) Uani 1 1 d . . .
U2 U 0.342720(17) 0.246403(16) 0.353276(8) 0.01636(7) Uani 1 1 d . . .
Se1 Se 0.31762(5) 0.18630(5) 0.25173(2) 0.01836(16) Uani 0.85 1 d P A 1
S1 S 0.12289(11) 0.32128(10) 0.20841(5) 0.0228(3) Uani 0.93 1 d P A 1
S2 S 0.19794(11) 0.37749(10) 0.29244(5) 0.0262(4) Uani 0.93 1 d P A 1
S1A S 0.31762(5) 0.18630(5) 0.25173(2) 0.01836(16) Uani 0.15 1 d P A 2
Se1A Se 0.12289(11) 0.32128(10) 0.20841(5) 0.0228(3) Uani 0.07 1 d P A 2
Se2A Se 0.19794(11) 0.37749(10) 0.29244(5) 0.0262(4) Uani 0.07 1 d P A 2
O1 O 0.1544(3) 0.2454(3) 0.09414(14) 0.0171(9) Uani 1 1 d . A .
O2 O 0.3256(3) 0.0269(3) 0.16020(14) 0.0172(9) Uani 1 1 d . A .
O3 O 0.3506(3) 0.2517(3) 0.13111(13) 0.0151(9) Uani 1 1 d . A .
O4 O 0.1023(3) 0.1184(3) 0.16947(14) 0.0193(10) Uani 1 1 d . A .
O5 O 0.1627(3) -0.0450(3) 0.11382(18) 0.0373(13) Uani 1 1 d . . .
O6 O 0.2460(3) 0.1675(3) 0.37084(14) 0.0231(10) Uani 1 1 d . A .
O7 O 0.5011(3) 0.1678(3) 0.34295(14) 0.0214(10) Uani 1 1 d . A .
O8 O 0.2741(3) 0.3328(3) 0.41026(14) 0.0224(10) Uani 1 1 d . A .
O9 O 0.4320(3) 0.3705(3) 0.33760(16) 0.0316(12) Uani 1 1 d . A .
O10 O 0.5632(5) 0.4891(5) 0.2990(3) 0.088(2) Uani 1 1 d . . .
N1 N 0.3535(3) 0.1161(3) 0.07102(15) 0.0107(10) Uani 1 1 d . A .
N2 N 0.4021(4) 0.1442(4) 0.43084(17) 0.0210(12) Uani 1 1 d . A .
C1 C 0.3240(4) 0.1816(4) 0.0291(2) 0.0160(13) Uani 1 1 d . . .
H1A H 0.3694 0.1545 0.0015 0.019 Uiso 1 1 calc R A .
H1B H 0.3359 0.2391 0.0354 0.019 Uiso 1 1 calc R . .
C2 C 0.2155(4) 0.2069(4) 0.0154(2) 0.0154(13) Uani 1 1 d . A .
C3 C 0.1341(4) 0.2511(4) 0.0474(2) 0.0178(14) Uani 1 1 d . . .
C4 C 0.0371(5) 0.2984(4) 0.0316(2) 0.0210(15) Uani 1 1 d . A .
C5 C 0.0243(5) 0.2893(4) -0.0165(2) 0.0262(16) Uani 1 1 d . . .
H5A H -0.0408 0.3192 -0.0281 0.031 Uiso 1 1 calc R A .
C6 C 0.1012(5) 0.2394(4) -0.0478(2) 0.0244(16) Uani 1 1 d . A .
C7 C 0.1978(5) 0.2004(4) -0.0312(2) 0.0197(14) Uani 1 1 d . . .
H7A H 0.2526 0.1688 -0.0523 0.024 Uiso 1 1 calc R A .
C8 C 0.3395(4) 0.0280(4) 0.0608(2) 0.0178(14) Uani 1 1 d . . .
H8A H 0.3628 0.0148 0.0274 0.021 Uiso 1 1 calc R A .
H8B H 0.2662 0.0378 0.0638 0.021 Uiso 1 1 calc R . .
C9 C 0.3923(4) -0.0565(4) 0.0913(2) 0.0145(13) Uani 1 1 d . A .
C10 C 0.3788(4) -0.0556(4) 0.1409(2) 0.0161(13) Uani 1 1 d . . .
C11 C 0.4184(4) -0.1381(4) 0.1686(2) 0.0163(13) Uani 1 1 d . A .
C12 C 0.4742(4) -0.2172(4) 0.1442(2) 0.0220(15) Uani 1 1 d . . .
H12A H 0.5022 -0.2732 0.1624 0.026 Uiso 1 1 calc R A .
C13 C 0.4909(4) -0.2188(4) 0.0957(2) 0.0172(14) Uani 1 1 d . A .
C14 C 0.4491(4) -0.1371(4) 0.0698(2) 0.0186(14) Uani 1 1 d . . .
H14A H 0.4596 -0.1362 0.0362 0.022 Uiso 1 1 calc R A .
C15 C 0.4620(4) 0.0992(4) 0.0801(2) 0.0153(13) Uani 1 1 d . . .
H15A H 0.5059 0.0568 0.0565 0.018 Uiso 1 1 calc R A .
H15B H 0.4759 0.0682 0.1119 0.018 Uiso 1 1 calc R . .
C16 C 0.4892(4) 0.1855(4) 0.0776(2) 0.0176(14) Uani 1 1 d . A .
C17 C 0.4272(4) 0.2626(4) 0.1015(2) 0.0182(14) Uani 1 1 d . . .
C18 C 0.4419(5) 0.3494(4) 0.0942(2) 0.0204(15) Uani 1 1 d . A .
C19 C 0.5273(5) 0.3495(5) 0.0659(2) 0.0281(17) Uani 1 1 d . . .
H19A H 0.5405 0.4059 0.0608 0.034 Uiso 1 1 calc R A .
C20 C 0.5939(5) 0.2729(5) 0.0447(2) 0.0247(16) Uani 1 1 d . A .
C21 C 0.5728(5) 0.1908(5) 0.0501(2) 0.0233(15) Uani 1 1 d . . .
H21A H 0.6163 0.1379 0.0346 0.028 Uiso 1 1 calc R A .
C22 C -0.0465(5) 0.3661(4) 0.0622(2) 0.0228(15) Uani 1 1 d . . .
C23 C -0.0898(5) 0.5086(5) 0.1099(3) 0.038(2) Uani 1 1 d . . .
H23A H -0.0626 0.5551 0.1209 0.045 Uiso 1 1 calc R A .
C24 C -0.1642(5) 0.3866(5) 0.1369(3) 0.0342(18) Uani 1 1 d . . .
H24A H -0.1852 0.3534 0.1653 0.041 Uiso 1 1 calc R A .
C25 C -0.2217(5) 0.4866(5) 0.0645(3) 0.0334(18) Uani 1 1 d . . .
H25A H -0.2811 0.5189 0.0451 0.040 Uiso 1 1 calc R A .
C26 C -0.0075(5) 0.4406(4) 0.0796(3) 0.0302(17) Uani 1 1 d . A .
H26A H 0.0523 0.4102 0.0984 0.036 Uiso 1 1 calc R . .
H26B H 0.0135 0.4742 0.0519 0.036 Uiso 1 1 calc R . .
C27 C -0.1406(5) 0.4180(4) 0.0341(2) 0.0278(17) Uani 1 1 d . A .
H27A H -0.1207 0.4512 0.0059 0.033 Uiso 1 1 calc R . .
H27B H -0.1685 0.3729 0.0228 0.033 Uiso 1 1 calc R . .
C28 C -0.1222(5) 0.4579(5) 0.1531(3) 0.041(2) Uani 1 1 d . A .
H28A H -0.1746 0.5026 0.1729 0.050 Uiso 1 1 calc R . .
H28B H -0.0635 0.4267 0.1724 0.050 Uiso 1 1 calc R . .
C29 C -0.2563(5) 0.4364(5) 0.1077(3) 0.0371(19) Uani 1 1 d . A .
H29A H -0.3092 0.4813 0.1273 0.044 Uiso 1 1 calc R . .
H29B H -0.2850 0.3913 0.0972 0.044 Uiso 1 1 calc R . .
C30 C -0.0816(5) 0.3168(5) 0.1064(2) 0.0286(16) Uani 1 1 d . A .
H30A H -0.1085 0.2703 0.0960 0.034 Uiso 1 1 calc R . .
H30B H -0.0231 0.2843 0.1256 0.034 Uiso 1 1 calc R . .
C31 C -0.1803(5) 0.5579(5) 0.0810(3) 0.041(2) Uani 1 1 d . A .
H31A H -0.1599 0.5918 0.0532 0.049 Uiso 1 1 calc R . .
H31B H -0.2331 0.6030 0.1005 0.049 Uiso 1 1 calc R . .
C32 C 0.0807(6) 0.2284(5) -0.0979(2) 0.040(2) Uani 1 1 d . . .
H32A H 0.1424 0.2197 -0.1183 0.061 Uiso 1 1 calc R A .
H32B H 0.0271 0.2838 -0.1091 0.061 Uiso 1 1 calc R . .
H32C H 0.0593 0.1746 -0.0989 0.061 Uiso 1 1 calc R . .
C33 C 0.3958(5) -0.1431(4) 0.2225(2) 0.0212(15) Uani 1 1 d . . .
C34 C 0.2551(6) -0.1199(5) 0.2869(2) 0.041(2) Uani 1 1 d . . .
H34A H 0.1802 -0.1031 0.2930 0.049 Uiso 1 1 calc R A .
C35 C 0.4233(7) -0.2435(5) 0.2990(3) 0.047(2) Uani 1 1 d . . .
H35A H 0.4577 -0.3070 0.3128 0.057 Uiso 1 1 calc R A .
C36 C 0.4043(6) -0.0774(5) 0.3009(2) 0.036(2) Uani 1 1 d . . .
H36A H 0.4272 -0.0320 0.3160 0.043 Uiso 1 1 calc R A .
C37 C 0.2809(5) -0.1189(5) 0.2326(2) 0.0296(17) Uani 1 1 d . A .
H37A H 0.2580 -0.1643 0.2182 0.036 Uiso 1 1 calc R . .
H37B H 0.2452 -0.0571 0.2182 0.036 Uiso 1 1 calc R . .
C38 C 0.4332(5) -0.0760(4) 0.2477(2) 0.0258(16) Uani 1 1 d . A .
H38A H 0.5076 -0.0940 0.2426 0.031 Uiso 1 1 calc R . .
H38B H 0.4029 -0.0127 0.2337 0.031 Uiso 1 1 calc R . .
C39 C 0.3078(7) -0.2177(6) 0.3084(3) 0.056(3) Uani 1 1 d . A .
H39A H 0.2842 -0.2625 0.2939 0.067 Uiso 1 1 calc R . .
H39B H 0.2908 -0.2198 0.3429 0.067 Uiso 1 1 calc R . .
C40 C 0.4588(7) -0.1749(5) 0.3222(3) 0.053(2) Uani 1 1 d . A .
H40A H 0.5329 -0.1909 0.3164 0.064 Uiso 1 1 calc R . .
H40B H 0.4431 -0.1772 0.3569 0.064 Uiso 1 1 calc R . .
C41 C 0.4480(6) -0.2410(4) 0.2452(2) 0.0343(18) Uani 1 1 d . A .
H41A H 0.4249 -0.2860 0.2306 0.041 Uiso 1 1 calc R . .
H41B H 0.5221 -0.2590 0.2388 0.041 Uiso 1 1 calc R . .
C42 C 0.2907(6) -0.0511(5) 0.3091(2) 0.042(2) Uani 1 1 d . A .
H42A H 0.2573 0.0115 0.2949 0.051 Uiso 1 1 calc R . .
H42B H 0.2721 -0.0503 0.3436 0.051 Uiso 1 1 calc R . .
C43 C 0.5511(5) -0.3058(4) 0.0710(2) 0.0276(16) Uani 1 1 d . . .
H43A H 0.5128 -0.3140 0.0454 0.041 Uiso 1 1 calc R A .
H43B H 0.5638 -0.3588 0.0939 0.041 Uiso 1 1 calc R . .
H43C H 0.6157 -0.3010 0.0579 0.041 Uiso 1 1 calc R . .
C44 C 0.3664(5) 0.4382(4) 0.1138(2) 0.0227(15) Uani 1 1 d . . .
C45 C 0.1842(5) 0.5455(5) 0.1135(3) 0.0316(17) Uani 1 1 d . . .
H45A H 0.1168 0.5554 0.1010 0.038 Uiso 1 1 calc R A .
C46 C 0.2783(6) 0.5220(5) 0.1878(3) 0.042(2) Uani 1 1 d . . .
H46A H 0.2722 0.5170 0.2232 0.050 Uiso 1 1 calc R A .
C47 C 0.3216(5) 0.6122(5) 0.1167(3) 0.0350(19) Uani 1 1 d . . .
H47A H 0.3448 0.6652 0.1059 0.042 Uiso 1 1 calc R A .
C48 C 0.2612(4) 0.4564(4) 0.0945(2) 0.0233(15) Uani 1 1 d . A .
H48A H 0.2666 0.4618 0.0594 0.028 Uiso 1 1 calc R . .
H48B H 0.2377 0.4039 0.1041 0.028 Uiso 1 1 calc R . .
C49 C 0.3973(5) 0.5233(4) 0.0984(3) 0.0327(18) Uani 1 1 d . A .
H49A H 0.4643 0.5143 0.1103 0.039 Uiso 1 1 calc R . .
H49B H 0.4036 0.5288 0.0633 0.039 Uiso 1 1 calc R . .
C50 C 0.1755(6) 0.5368(5) 0.1679(3) 0.042(2) Uani 1 1 d . A .
H50A H 0.1527 0.4841 0.1782 0.050 Uiso 1 1 calc R . .
H50B H 0.1246 0.5935 0.1803 0.050 Uiso 1 1 calc R . .
C51 C 0.3128(6) 0.6045(5) 0.1710(3) 0.049(2) Uani 1 1 d . A .
H51A H 0.2632 0.6621 0.1832 0.059 Uiso 1 1 calc R . .
H51B H 0.3790 0.5959 0.1836 0.059 Uiso 1 1 calc R . .
C52 C 0.3566(6) 0.4330(4) 0.1687(2) 0.0310(17) Uani 1 1 d . A .
H52A H 0.3358 0.3796 0.1799 0.037 Uiso 1 1 calc R . .
H52B H 0.4232 0.4236 0.1812 0.037 Uiso 1 1 calc R . .
C53 C 0.2179(5) 0.6279(4) 0.0979(3) 0.0313(17) Uani 1 1 d . A .
H53A H 0.1680 0.6850 0.1104 0.038 Uiso 1 1 calc R . .
H53B H 0.2219 0.6350 0.0629 0.038 Uiso 1 1 calc R . .
C54 C 0.6844(5) 0.2787(6) 0.0138(3) 0.046(2) Uani 1 1 d . . .
H54A H 0.6798 0.3434 0.0086 0.069 Uiso 1 1 calc R A .
H54B H 0.6855 0.2524 -0.0168 0.069 Uiso 1 1 calc R . .
H54C H 0.7465 0.2441 0.0295 0.069 Uiso 1 1 calc R . .
C55 C 0.0687(5) 0.1116(5) 0.2188(2) 0.0331(17) Uani 1 1 d . . .
H55A H 0.0690 0.0488 0.2271 0.050 Uiso 1 1 calc R A .
H55B H 0.0000 0.1553 0.2240 0.050 Uiso 1 1 calc R . .
H55C H 0.1144 0.1261 0.2388 0.050 Uiso 1 1 calc R . .
C56 C 0.0426(5) 0.0931(4) 0.1375(2) 0.0257(16) Uani 1 1 d . . .
H56A H 0.0545 0.1174 0.1051 0.031 Uiso 1 1 calc R A .
H56B H -0.0299 0.1224 0.1471 0.031 Uiso 1 1 calc R . .
C57 C 0.0660(5) -0.0093(5) 0.1366(3) 0.0303(17) Uani 1 1 d . A .
H57A H 0.0652 -0.0369 0.1692 0.036 Uiso 1 1 calc R . .
H57B H 0.0153 -0.0229 0.1189 0.036 Uiso 1 1 calc R . .
C58 C 0.1912(6) -0.1422(5) 0.1090(3) 0.049(2) Uani 1 1 d . . .
H58A H 0.2607 -0.1660 0.0953 0.073 Uiso 1 1 calc R . .
H58B H 0.1455 -0.1545 0.0882 0.073 Uiso 1 1 calc R . .
H58C H 0.1867 -0.1728 0.1403 0.073 Uiso 1 1 calc R . .
C59 C 0.4083(5) 0.0490(4) 0.4201(2) 0.0238(15) Uani 1 1 d . . .
H59A H 0.4508 0.0046 0.4433 0.029 Uiso 1 1 calc R A .
H59B H 0.4426 0.0350 0.3882 0.029 Uiso 1 1 calc R . .
C60 C 0.3074(5) 0.0342(4) 0.4211(2) 0.0259(16) Uani 1 1 d . A .
C61 C 0.2267(5) 0.0988(5) 0.3977(2) 0.0251(16) Uani 1 1 d . . .
C62 C 0.1273(5) 0.0936(5) 0.4037(2) 0.0310(18) Uani 1 1 d . A .
C63 C 0.1205(6) 0.0130(5) 0.4294(2) 0.0358(19) Uani 1 1 d . . .
H63A H 0.0562 0.0054 0.4331 0.043 Uiso 1 1 calc R A .
C64 C 0.2013(6) -0.0551(6) 0.4493(2) 0.040(2) Uani 1 1 d . A .
C65 C 0.2937(6) -0.0424(5) 0.4457(2) 0.0321(18) Uani 1 1 d . . .
H65A H 0.3493 -0.0869 0.4603 0.039 Uiso 1 1 calc R A .
C66 C 0.5029(4) 0.1436(4) 0.4422(2) 0.0218(15) Uani 1 1 d . . .
H66A H 0.5164 0.1148 0.4745 0.026 Uiso 1 1 calc R A .
H66B H 0.4998 0.2084 0.4433 0.026 Uiso 1 1 calc R . .
C67 C 0.5915(5) 0.0951(4) 0.4095(2) 0.0192(14) Uani 1 1 d . A .
C68 C 0.5906(5) 0.1110(4) 0.3607(2) 0.0209(15) Uani 1 1 d . . .
C69 C 0.6775(4) 0.0709(4) 0.3308(2) 0.0190(14) Uani 1 1 d . A .
C70 C 0.7629(5) 0.0125(4) 0.3533(2) 0.0282(17) Uani 1 1 d . . .
H70A H 0.8224 -0.0160 0.3341 0.034 Uiso 1 1 calc R A .
C71 C 0.7651(5) -0.0060(4) 0.4023(2) 0.0240(15) Uani 1 1 d . A .
C72 C 0.6796(5) 0.0351(4) 0.4289(2) 0.0253(16) Uani 1 1 d . . .
H72A H 0.6793 0.0228 0.4622 0.030 Uiso 1 1 calc R A .
C73 C 0.3301(5) 0.1769(5) 0.4729(2) 0.0253(16) Uani 1 1 d . . .
H73A H 0.3547 0.1330 0.5001 0.030 Uiso 1 1 calc R A .
H73B H 0.2637 0.1740 0.4659 0.030 Uiso 1 1 calc R . .
C74 C 0.3138(4) 0.2728(4) 0.4883(2) 0.0220(15) Uani 1 1 d . A .
C75 C 0.2731(5) 0.3494(5) 0.4572(2) 0.0220(15) Uani 1 1 d . . .
C76 C 0.2322(5) 0.4391(5) 0.4739(2) 0.0232(15) Uani 1 1 d . A .
C77 C 0.2471(5) 0.4474(5) 0.5213(2) 0.0259(16) Uani 1 1 d . . .
H77A H 0.2234 0.5075 0.5332 0.031 Uiso 1 1 calc R A .
C78 C 0.2938(5) 0.3741(5) 0.5521(2) 0.0309(17) Uani 1 1 d . A .
C79 C 0.3242(5) 0.2870(5) 0.5348(2) 0.0289(17) Uani 1 1 d . . .
H79A H 0.3531 0.2352 0.5557 0.035 Uiso 1 1 calc R A .
C80 C 0.0353(5) 0.1699(5) 0.3857(2) 0.0274(17) Uani 1 1 d . . .
C81 C -0.0474(5) 0.2730(5) 0.3165(3) 0.039(2) Uani 1 1 d . . .
H81A H -0.0391 0.2865 0.2817 0.047 Uiso 1 1 calc R A .
C82 C -0.1555(6) 0.2253(6) 0.3799(3) 0.048(2) Uani 1 1 d . . .
H82A H -0.2170 0.2072 0.3868 0.058 Uiso 1 1 calc R A .
C83 C -0.0708(5) 0.3377(5) 0.3958(3) 0.038(2) Uani 1 1 d . . .
H83A H -0.0775 0.3940 0.4130 0.046 Uiso 1 1 calc R A .
C84 C 0.0447(5) 0.1915(5) 0.3320(2) 0.0310(17) Uani 1 1 d . A .
H84A H 0.1070 0.2067 0.3240 0.037 Uiso 1 1 calc R . .
H84B H 0.0498 0.1366 0.3147 0.037 Uiso 1 1 calc R . .
C85 C 0.0206(5) 0.2595(5) 0.4119(2) 0.0304(17) Uani 1 1 d . A .
H85A H 0.0124 0.2471 0.4465 0.037 Uiso 1 1 calc R . .
H85B H 0.0816 0.2775 0.4056 0.037 Uiso 1 1 calc R . .
C86 C -0.1431(5) 0.2466(6) 0.3270(3) 0.045(2) Uani 1 1 d . A .
H86A H -0.2030 0.2982 0.3167 0.054 Uiso 1 1 calc R . .
H86B H -0.1373 0.1919 0.3094 0.054 Uiso 1 1 calc R . .
C87 C -0.1677(6) 0.3124(6) 0.4065(3) 0.047(2) Uani 1 1 d . A .
H87A H -0.1779 0.3005 0.4410 0.056 Uiso 1 1 calc R . .
H87B H -0.2273 0.3640 0.3958 0.056 Uiso 1 1 calc R . .
C88 C -0.0625(5) 0.1465(5) 0.3960(3) 0.0384(19) Uani 1 1 d . A .
H88A H -0.0563 0.0904 0.3794 0.046 Uiso 1 1 calc R . .
H88B H -0.0713 0.1331 0.4305 0.046 Uiso 1 1 calc R . .
C89 C -0.0576(5) 0.3579(5) 0.3427(3) 0.0367(19) Uani 1 1 d . A .
H89A H -0.1167 0.4100 0.3321 0.044 Uiso 1 1 calc R . .
H89B H 0.0036 0.3754 0.3356 0.044 Uiso 1 1 calc R . .
C90 C 0.1862(7) -0.1377(6) 0.4779(3) 0.056(3) Uani 1 1 d . . .
H90A H 0.2104 -0.1413 0.5096 0.083 Uiso 1 1 calc R A .
H90B H 0.2243 -0.1944 0.4618 0.083 Uiso 1 1 calc R . .
H90C H 0.1142 -0.1305 0.4804 0.083 Uiso 1 1 calc R . .
C91 C 0.6808(4) 0.0903(4) 0.2766(2) 0.0227(15) Uani 1 1 d . . .
C92 C 0.7863(5) 0.0620(6) 0.1987(2) 0.0368(19) Uani 1 1 d . . .
H92A H 0.8550 0.0290 0.1839 0.044 Uiso 1 1 calc R A .
C93 C 0.6559(5) 0.2151(5) 0.2113(2) 0.0324(18) Uani 1 1 d . . .
H93A H 0.6385 0.2831 0.2047 0.039 Uiso 1 1 calc R A .
C94 C 0.6032(5) 0.0799(6) 0.2008(2) 0.037(2) Uani 1 1 d . . .
H94A H 0.5517 0.0596 0.1870 0.044 Uiso 1 1 calc R A .
C95 C 0.7861(5) 0.0410(5) 0.2525(2) 0.0313(17) Uani 1 1 d . A .
H95A H 0.8371 0.0616 0.2659 0.038 Uiso 1 1 calc R . .
H95B H 0.8048 -0.0264 0.2592 0.038 Uiso 1 1 calc R . .
C96 C 0.6026(5) 0.0576(5) 0.2542(2) 0.0260(16) Uani 1 1 d . A .
H96A H 0.6195 -0.0097 0.2605 0.031 Uiso 1 1 calc R . .
H96B H 0.5343 0.0887 0.2689 0.031 Uiso 1 1 calc R . .
C97 C 0.7608(5) 0.1655(5) 0.1889(3) 0.038(2) Uani 1 1 d . A .
H97A H 0.7622 0.1800 0.1542 0.046 Uiso 1 1 calc R . .
H97B H 0.8115 0.1863 0.2024 0.046 Uiso 1 1 calc R . .
C98 C 0.5778(5) 0.1832(6) 0.1908(2) 0.040(2) Uani 1 1 d . A .
H98A H 0.5769 0.1976 0.1562 0.048 Uiso 1 1 calc R . .
H98B H 0.5098 0.2164 0.2053 0.048 Uiso 1 1 calc R . .
C99 C 0.6540(5) 0.1944(5) 0.2647(2) 0.0237(15) Uani 1 1 d . A .
H99A H 0.5859 0.2276 0.2790 0.028 Uiso 1 1 calc R . .
H99B H 0.7030 0.2168 0.2786 0.028 Uiso 1 1 calc R . .
C100 C 0.7079(6) 0.0290(6) 0.1778(3) 0.046(2) Uani 1 1 d . A .
H10A H 0.7081 0.0419 0.1431 0.055 Uiso 1 1 calc R . .
H10B H 0.7250 -0.0383 0.1842 0.055 Uiso 1 1 calc R . .
C101 C 0.8591(5) -0.0710(5) 0.4244(2) 0.0340(18) Uani 1 1 d . . .
H10C H 0.8715 -0.0441 0.4525 0.051 Uiso 1 1 calc R A .
H10D H 0.9171 -0.0811 0.4014 0.051 Uiso 1 1 calc R . .
H10E H 0.8496 -0.1301 0.4336 0.051 Uiso 1 1 calc R . .
C102 C 0.1662(5) 0.5206(4) 0.4435(2) 0.0219(15) Uani 1 1 d . . .
C103 C 0.1511(6) 0.6205(5) 0.3676(2) 0.0380(19) Uani 1 1 d . . .
H10F H 0.1889 0.6324 0.3378 0.046 Uiso 1 1 calc R A .
C104 C 0.0039(5) 0.5763(5) 0.4004(3) 0.0367(19) Uani 1 1 d . . .
H10G H -0.0546 0.5589 0.3920 0.044 Uiso 1 1 calc R A .
C105 C 0.0540(5) 0.6895(5) 0.4409(2) 0.0282(16) Uani 1 1 d . . .
H10H H 0.0286 0.7462 0.4596 0.034 Uiso 1 1 calc R A .
C106 C 0.2225(5) 0.5422(4) 0.3976(2) 0.0266(16) Uani 1 1 d . A .
H10I H 0.2798 0.5603 0.4059 0.032 Uiso 1 1 calc R . .
H10J H 0.2501 0.4863 0.3790 0.032 Uiso 1 1 calc R . .
C107 C 0.1236(5) 0.6116(4) 0.4709(2) 0.0271(16) Uani 1 1 d . A .
H10K H 0.0859 0.6008 0.5004 0.032 Uiso 1 1 calc R . .
H10L H 0.1805 0.6297 0.4797 0.032 Uiso 1 1 calc R . .
C108 C 0.0607(6) 0.5946(5) 0.3549(3) 0.041(2) Uani 1 1 d . A .
H10M H 0.0151 0.6456 0.3356 0.049 Uiso 1 1 calc R . .
H10N H 0.0848 0.5389 0.3361 0.049 Uiso 1 1 calc R . .
C109 C -0.0364(5) 0.6630(5) 0.4293(3) 0.0363(18) Uani 1 1 d . A .
H10O H -0.0838 0.7140 0.4107 0.044 Uiso 1 1 calc R . .
H10P H -0.0729 0.6506 0.4589 0.044 Uiso 1 1 calc R . .
C110 C 0.0734(5) 0.4968(4) 0.4302(2) 0.0258(16) Uani 1 1 d . A .
H11A H 0.0969 0.4402 0.4120 0.031 Uiso 1 1 calc R . .
H11B H 0.0355 0.4848 0.4594 0.031 Uiso 1 1 calc R . .
C111 C 0.1108(6) 0.7096(5) 0.3959(3) 0.0382(19) Uani 1 1 d . A .
H11C H 0.1678 0.7283 0.4040 0.046 Uiso 1 1 calc R . .
H11D H 0.0651 0.7605 0.3766 0.046 Uiso 1 1 calc R . .
C112 C 0.3059(6) 0.3902(6) 0.6033(2) 0.048(2) Uani 1 1 d . . .
H11E H 0.3358 0.4387 0.6041 0.072 Uiso 1 1 calc R A .
H11F H 0.3500 0.3330 0.6184 0.072 Uiso 1 1 calc R . .
H11G H 0.2394 0.4092 0.6206 0.072 Uiso 1 1 calc R . .
C113 C 0.4981(6) 0.3735(6) 0.3740(3) 0.053(2) Uani 1 1 d . . .
H11H H 0.5025 0.4355 0.3737 0.080 Uiso 1 1 calc R A .
H11I H 0.5657 0.3286 0.3677 0.080 Uiso 1 1 calc R . .
H11J H 0.4705 0.3585 0.4052 0.080 Uiso 1 1 calc R . .
C114 C 0.4151(6) 0.4478(7) 0.3049(3) 0.070(3) Uani 1 1 d . . .
H11K H 0.3847 0.5042 0.3230 0.084 Uiso 1 1 calc R A .
H11L H 0.3642 0.4462 0.2833 0.084 Uiso 1 1 calc R . .
C115 C 0.5013(7) 0.4572(6) 0.2761(3) 0.060(3) Uani 1 1 d . A .
H11M H 0.5417 0.3963 0.2639 0.071 Uiso 1 1 calc R . .
H11N H 0.4762 0.4997 0.2485 0.071 Uiso 1 1 calc R . .
C116 C 0.6411(15) 0.5081(19) 0.2750(12) 0.078(6) Uani 0.66(5) 1 d PU B 1
H11O H 0.6690 0.5412 0.2952 0.117 Uiso 0.66(5) 1 calc PR B 1
H11P H 0.6172 0.5465 0.2464 0.117 Uiso 0.66(5) 1 calc PR B 1
H11Q H 0.6938 0.4504 0.2661 0.117 Uiso 0.66(5) 1 calc PR B 1
C126 C 0.649(3) 0.479(4) 0.254(2) 0.079(7) Uani 0.34(5) 1 d PU B 2
H12B H 0.7008 0.5033 0.2632 0.119 Uiso 0.34(5) 1 calc PR B 2
H12C H 0.6166 0.5144 0.2264 0.119 Uiso 0.34(5) 1 calc PR B 2
H12D H 0.6807 0.4142 0.2473 0.119 Uiso 0.34(5) 1 calc PR B 2
C117 C 0.2093(4) 0.2986(4) 0.2510(2) 0.0176(14) Uani 1 1 d . . .
C201 C 0.4303(8) 0.6547(7) 0.4310(4) 0.090(3) Uani 1 1 d DU . .
H20A H 0.4389 0.6619 0.3964 0.135 Uiso 1 1 calc R . .
H20B H 0.4646 0.6904 0.4457 0.135 Uiso 1 1 calc R . .
H20C H 0.3581 0.6772 0.4408 0.135 Uiso 1 1 calc R . .
O202 O 0.4719(5) 0.5621(4) 0.4452(2) 0.0696(17) Uani 1 1 d DU . .
C203 C 0.4762(7) 0.5508(6) 0.4949(3) 0.062(2) Uani 1 1 d DU . .
H20D H 0.4074 0.5739 0.5106 0.074 Uiso 1 1 calc R . .
H20E H 0.5175 0.5846 0.5063 0.074 Uiso 1 1 calc R . .
C301 C -0.020(2) 0.210(2) 0.7586(13) 0.067(5) Uani 0.260(5) 1 d PDU C 1
H30C H -0.0312 0.1718 0.7352 0.101 Uiso 0.260(5) 1 calc PR C 1
H30D H -0.0755 0.2697 0.7588 0.101 Uiso 0.260(5) 1 calc PR C 1
H30E H -0.0174 0.1793 0.7901 0.101 Uiso 0.260(5) 1 calc PR C 1
O302 O 0.0676(19) 0.2249(17) 0.7471(10) 0.076(4) Uani 0.260(5) 1 d PDU C 1
C303 C 0.0715(19) 0.3111(18) 0.7546(13) 0.079(4) Uani 0.260(5) 1 d PDU C 1
H30F H 0.0499 0.3293 0.7876 0.094 Uiso 0.260(5) 1 calc PR C 1
H30G H 0.0313 0.3593 0.7322 0.094 Uiso 0.260(5) 1 calc PR C 1
C304 C 0.189(2) 0.288(2) 0.7438(9) 0.082(4) Uani 0.260(5) 1 d PDU C 1
H30H H 0.2138 0.2529 0.7147 0.098 Uiso 0.260(5) 1 calc PR C 1
H30I H 0.2090 0.3434 0.7416 0.098 Uiso 0.260(5) 1 calc PR C 1
O305 O 0.2207(18) 0.2332(15) 0.7846(8) 0.082(4) Uani 0.260(5) 1 d PDU C 1
C306 C 0.291(2) 0.260(2) 0.8020(12) 0.084(7) Uani 0.260(5) 1 d PDU C 1
H30J H 0.3164 0.2220 0.8305 0.126 Uiso 0.260(5) 1 calc PR C 1
H30K H 0.2610 0.3250 0.8102 0.126 Uiso 0.260(5) 1 calc PR C 1
H30L H 0.3470 0.2539 0.7781 0.126 Uiso 0.260(5) 1 calc PR C 1
C311 C -0.025(3) 0.164(2) 0.7285(13) 0.063(6) Uani 0.240(5) 1 d PDU C 2
H31C H -0.0137 0.1226 0.7025 0.095 Uiso 0.240(5) 1 calc PR C 2
H31D H -0.0885 0.2159 0.7244 0.095 Uiso 0.240(5) 1 calc PR C 2
H31E H -0.0302 0.1307 0.7588 0.095 Uiso 0.240(5) 1 calc PR C 2
O312 O 0.053(2) 0.1973(18) 0.7281(9) 0.069(4) Uani 0.240(5) 1 d PDU C 2
C313 C 0.030(2) 0.261(2) 0.7628(12) 0.075(4) Uani 0.240(5) 1 d PDU C 2
H31F H 0.0086 0.2342 0.7929 0.090 Uiso 0.240(5) 1 calc PR C 2
H31G H -0.0266 0.3164 0.7532 0.090 Uiso 0.240(5) 1 calc PR C 2
C314 C 0.121(3) 0.2873(19) 0.7699(13) 0.079(4) Uani 0.240(5) 1 d PDU C 2
H31H H 0.1260 0.2891 0.8045 0.095 Uiso 0.240(5) 1 calc PR C 2
H31I H 0.1818 0.2373 0.7582 0.095 Uiso 0.240(5) 1 calc PR C 2
O315 O 0.1252(19) 0.3662(16) 0.7499(10) 0.082(4) Uani 0.240(5) 1 d PDU C 2
C316 C 0.061(3) 0.4502(18) 0.7450(13) 0.068(7) Uani 0.240(5) 1 d PDU C 2
H31J H 0.0972 0.4942 0.7415 0.101 Uiso 0.240(5) 1 calc PR C 2
H31K H 0.0136 0.4636 0.7731 0.101 Uiso 0.240(5) 1 calc PR C 2
H31L H 0.0226 0.4554 0.7169 0.101 Uiso 0.240(5) 1 calc PR C 2
C401 C 0.8503(16) 0.044(2) 0.0554(10) 0.093(8) Uani 0.50 1 d PDU . .
H40C H 0.8540 0.0788 0.0824 0.140 Uiso 0.50 1 calc PR . .
H40D H 0.8114 0.0033 0.0654 0.140 Uiso 0.50 1 calc PR . .
H40E H 0.8172 0.0869 0.0297 0.140 Uiso 0.50 1 calc PR . .
O402 O 0.9467(9) -0.0082(10) 0.0397(4) 0.070(3) Uani 0.50 1 d PDU . .
C403 C 0.9498(12) -0.0422(12) -0.0042(5) 0.057(4) Uani 0.50 1 d PDU . .
H40F H 0.9276 0.0096 -0.0280 0.068 Uiso 0.50 1 calc PR . .
H40G H 0.9027 -0.0775 -0.0033 0.068 Uiso 0.50 1 calc PR . .
C404 C 1.0554(11) -0.1041(11) -0.0183(6) 0.053(3) Uani 0.50 1 d PDU . .
H40H H 1.0910 -0.1314 0.0108 0.063 Uiso 0.50 1 calc PR . .
H40I H 1.0508 -0.1553 -0.0360 0.063 Uiso 0.50 1 calc PR . .
O405 O 1.1110(13) -0.0611(12) -0.0452(6) 0.067(4) Uani 0.50 1 d PDU . .
C406 C 1.1492(17) -0.0059(15) -0.0223(9) 0.093(6) Uani 0.50 1 d PDU . .
H40J H 1.2052 0.0044 -0.0419 0.139 Uiso 0.50 1 calc PR . .
H40K H 1.1736 -0.0362 0.0082 0.139 Uiso 0.50 1 calc PR . .
H40L H 1.0959 0.0534 -0.0168 0.139 Uiso 0.50 1 calc PR . .

loop_
_atom_site_aniso_label
_atom_site_aniso_U_11
_atom_site_aniso_U_22
_atom_site_aniso_U_33
_atom_site_aniso_U_23
_atom_site_aniso_U_13
_atom_site_aniso_U_12
U1 0.01291(12) 0.01223(13) 0.00930(12) -0.00040(9) -0.00009(9) -0.00352(10)
U2 0.01723(13) 0.02253(15) 0.00981(13) -0.00039(10) -0.00125(10) -0.00733(11)
Se1 0.0191(4) 0.0199(4) 0.0124(3) -0.0024(3) -0.0031(3) -0.0010(3)
S1 0.0218(8) 0.0240(8) 0.0198(8) -0.0070(6) -0.0072(6) -0.0014(7)
S2 0.0289(9) 0.0266(9) 0.0199(8) -0.0077(7) -0.0066(7) -0.0028(7)
S1A 0.0191(4) 0.0199(4) 0.0124(3) -0.0024(3) -0.0031(3) -0.0010(3)
Se1A 0.0218(8) 0.0240(8) 0.0198(8) -0.0070(6) -0.0072(6) -0.0014(7)
Se2A 0.0289(9) 0.0266(9) 0.0199(8) -0.0077(7) -0.0066(7) -0.0028(7)
O1 0.012(2) 0.020(2) 0.016(2) 0.0010(19) -0.0030(18) -0.0020(19)
O2 0.025(2) 0.011(2) 0.015(2) 0.0002(18) -0.0044(19) -0.0041(19)
O3 0.019(2) 0.017(2) 0.011(2) 0.0003(18) 0.0020(18) -0.0090(19)
O4 0.019(2) 0.021(2) 0.018(2) -0.0028(19) 0.0033(19) -0.008(2)
O5 0.033(3) 0.028(3) 0.053(3) -0.010(3) 0.004(3) -0.014(2)
O6 0.029(3) 0.034(3) 0.013(2) 0.000(2) -0.003(2) -0.018(2)
O7 0.021(2) 0.027(3) 0.015(2) 0.0003(19) -0.0031(19) -0.007(2)
O8 0.029(3) 0.026(3) 0.014(2) -0.0012(19) 0.000(2) -0.013(2)
O9 0.036(3) 0.030(3) 0.029(3) 0.006(2) -0.003(2) -0.012(2)
O10 0.079(5) 0.124(7) 0.090(6) 0.022(5) -0.016(4) -0.073(5)
N1 0.014(3) 0.013(3) 0.006(2) 0.001(2) 0.001(2) -0.006(2)
N2 0.030(3) 0.024(3) 0.011(3) 0.000(2) -0.005(2) -0.011(3)
C1 0.022(3) 0.017(3) 0.013(3) -0.002(3) -0.002(3) -0.011(3)
C2 0.020(3) 0.016(3) 0.015(3) -0.001(3) -0.007(3) -0.011(3)
C3 0.020(3) 0.014(3) 0.021(4) 0.007(3) -0.012(3) -0.007(3)
C4 0.027(4) 0.017(3) 0.024(4) 0.007(3) -0.011(3) -0.014(3)
C5 0.026(4) 0.028(4) 0.027(4) 0.005(3) -0.017(3) -0.010(3)
C6 0.036(4) 0.025(4) 0.016(4) 0.000(3) -0.012(3) -0.013(3)
C7 0.025(4) 0.016(3) 0.017(3) 0.000(3) -0.006(3) -0.006(3)
C8 0.019(3) 0.021(4) 0.014(3) -0.002(3) -0.002(3) -0.007(3)
C9 0.008(3) 0.012(3) 0.022(3) 0.003(3) -0.001(3) -0.002(3)
C10 0.014(3) 0.017(3) 0.018(3) -0.004(3) -0.005(3) -0.006(3)
C11 0.020(3) 0.013(3) 0.017(3) -0.004(3) -0.005(3) -0.004(3)
C12 0.021(3) 0.012(3) 0.032(4) 0.003(3) -0.015(3) -0.003(3)
C13 0.020(3) 0.009(3) 0.022(4) -0.001(3) -0.006(3) -0.003(3)
C14 0.015(3) 0.026(4) 0.015(3) -0.007(3) -0.001(3) -0.007(3)
C15 0.017(3) 0.018(3) 0.010(3) -0.004(3) 0.000(3) -0.005(3)
C16 0.018(3) 0.025(4) 0.013(3) 0.003(3) -0.004(3) -0.011(3)
C17 0.020(3) 0.024(4) 0.016(3) 0.002(3) -0.005(3) -0.013(3)
C18 0.024(4) 0.027(4) 0.015(3) 0.003(3) -0.010(3) -0.015(3)
C19 0.037(4) 0.038(4) 0.021(4) 0.008(3) -0.010(3) -0.028(4)
C20 0.022(4) 0.045(5) 0.016(3) 0.005(3) -0.003(3) -0.024(4)
C21 0.017(3) 0.033(4) 0.021(4) -0.005(3) -0.003(3) -0.009(3)
C22 0.021(4) 0.018(4) 0.029(4) 0.002(3) -0.012(3) -0.006(3)
C23 0.028(4) 0.025(4) 0.058(6) -0.016(4) -0.015(4) -0.001(3)
C24 0.027(4) 0.036(5) 0.031(4) -0.001(4) -0.002(3) 0.000(4)
C25 0.022(4) 0.028(4) 0.043(5) -0.002(4) -0.014(4) 0.003(3)
C26 0.022(4) 0.021(4) 0.049(5) -0.009(3) -0.011(3) -0.005(3)
C27 0.025(4) 0.018(4) 0.039(4) 0.004(3) -0.013(3) -0.004(3)
C28 0.022(4) 0.044(5) 0.043(5) -0.025(4) -0.012(4) 0.015(4)
C29 0.019(4) 0.037(5) 0.048(5) -0.011(4) -0.004(3) 0.001(3)
C30 0.019(4) 0.027(4) 0.036(4) 0.002(3) -0.002(3) -0.003(3)
C31 0.025(4) 0.023(4) 0.070(6) -0.012(4) -0.011(4) 0.002(3)
C32 0.042(5) 0.043(5) 0.029(4) -0.012(4) -0.011(4) -0.002(4)
C33 0.036(4) 0.013(3) 0.014(3) 0.002(3) -0.005(3) -0.009(3)
C34 0.056(5) 0.042(5) 0.023(4) 0.006(4) 0.006(4) -0.019(4)
C35 0.087(7) 0.027(4) 0.022(4) 0.014(3) -0.012(4) -0.014(5)
C36 0.076(6) 0.026(4) 0.014(4) 0.006(3) -0.012(4) -0.027(4)
C37 0.034(4) 0.028(4) 0.029(4) 0.002(3) 0.001(3) -0.014(3)
C38 0.042(4) 0.023(4) 0.015(3) 0.002(3) -0.010(3) -0.013(3)
C39 0.113(8) 0.057(6) 0.015(4) 0.006(4) 0.002(5) -0.054(6)
C40 0.093(7) 0.047(5) 0.021(4) 0.010(4) -0.026(5) -0.022(5)
C41 0.061(5) 0.015(4) 0.026(4) 0.007(3) -0.010(4) -0.011(4)
C42 0.078(6) 0.034(5) 0.017(4) 0.000(3) 0.002(4) -0.023(5)
C43 0.027(4) 0.018(4) 0.037(4) -0.008(3) -0.006(3) -0.005(3)
C44 0.036(4) 0.019(4) 0.021(4) 0.010(3) -0.012(3) -0.019(3)
C45 0.022(4) 0.026(4) 0.047(5) -0.002(4) 0.000(3) -0.008(3)
C46 0.068(6) 0.016(4) 0.040(5) -0.003(3) -0.016(4) -0.008(4)
C47 0.043(5) 0.022(4) 0.050(5) 0.007(4) -0.020(4) -0.021(4)
C48 0.025(4) 0.019(4) 0.027(4) 0.003(3) -0.005(3) -0.009(3)
C49 0.032(4) 0.024(4) 0.049(5) 0.009(3) -0.015(4) -0.018(3)
C50 0.056(5) 0.021(4) 0.040(5) 0.002(4) 0.011(4) -0.006(4)
C51 0.060(6) 0.013(4) 0.073(6) -0.007(4) -0.034(5) -0.005(4)
C52 0.053(5) 0.017(4) 0.026(4) 0.004(3) -0.013(4) -0.014(4)
C53 0.033(4) 0.018(4) 0.044(5) 0.009(3) -0.009(4) -0.011(3)
C54 0.043(5) 0.061(6) 0.045(5) -0.011(4) 0.018(4) -0.035(4)
C55 0.030(4) 0.040(5) 0.030(4) -0.006(4) 0.004(3) -0.013(4)
C56 0.023(4) 0.029(4) 0.028(4) -0.004(3) -0.004(3) -0.013(3)
C57 0.028(4) 0.031(4) 0.038(4) -0.010(3) 0.004(3) -0.017(3)
C58 0.053(5) 0.036(5) 0.059(6) -0.013(4) -0.001(5) -0.014(4)
C59 0.038(4) 0.024(4) 0.016(3) 0.005(3) -0.004(3) -0.019(3)
C60 0.047(4) 0.026(4) 0.008(3) -0.002(3) -0.003(3) -0.016(4)
C61 0.040(4) 0.036(4) 0.008(3) -0.004(3) 0.000(3) -0.025(4)
C62 0.046(5) 0.045(5) 0.013(4) -0.013(3) 0.009(3) -0.030(4)
C63 0.059(5) 0.051(5) 0.017(4) -0.012(4) 0.014(4) -0.045(5)
C64 0.072(6) 0.052(5) 0.014(4) 0.002(4) 0.003(4) -0.045(5)
C65 0.066(5) 0.036(4) 0.004(3) 0.000(3) -0.005(3) -0.030(4)
C66 0.026(4) 0.024(4) 0.013(3) 0.003(3) -0.011(3) -0.005(3)
C67 0.021(3) 0.017(3) 0.017(3) -0.001(3) -0.009(3) -0.002(3)
C68 0.023(4) 0.017(3) 0.022(4) 0.004(3) -0.011(3) -0.005(3)
C69 0.018(3) 0.019(3) 0.022(4) -0.007(3) -0.007(3) -0.006(3)
C70 0.021(4) 0.024(4) 0.038(4) -0.005(3) -0.008(3) -0.003(3)
C71 0.023(4) 0.019(4) 0.028(4) -0.002(3) -0.013(3) -0.002(3)
C72 0.044(4) 0.019(4) 0.017(4) 0.002(3) -0.014(3) -0.014(3)
C73 0.031(4) 0.037(4) 0.008(3) -0.001(3) 0.002(3) -0.014(3)
C74 0.016(3) 0.029(4) 0.021(4) -0.004(3) 0.003(3) -0.008(3)
C75 0.026(4) 0.034(4) 0.013(3) -0.007(3) 0.005(3) -0.019(3)
C76 0.022(4) 0.037(4) 0.016(3) -0.007(3) 0.004(3) -0.017(3)
C77 0.027(4) 0.032(4) 0.021(4) -0.012(3) 0.003(3) -0.012(3)
C78 0.032(4) 0.045(5) 0.017(4) -0.013(3) 0.000(3) -0.012(4)
C79 0.037(4) 0.036(4) 0.013(3) -0.005(3) -0.003(3) -0.010(4)
C80 0.031(4) 0.046(5) 0.017(4) -0.016(3) 0.008(3) -0.026(4)
C81 0.034(4) 0.056(5) 0.032(4) -0.013(4) -0.009(4) -0.017(4)
C82 0.033(5) 0.075(6) 0.055(6) -0.030(5) 0.014(4) -0.038(5)
C83 0.043(5) 0.052(5) 0.033(4) -0.029(4) 0.006(4) -0.029(4)
C84 0.025(4) 0.053(5) 0.021(4) -0.016(4) 0.005(3) -0.019(4)
C85 0.033(4) 0.049(5) 0.019(4) -0.012(3) 0.001(3) -0.024(4)
C86 0.029(4) 0.065(6) 0.051(5) -0.034(5) -0.003(4) -0.022(4)
C87 0.042(5) 0.058(6) 0.052(5) -0.030(4) 0.024(4) -0.032(4)
C88 0.031(4) 0.050(5) 0.043(5) -0.021(4) 0.016(4) -0.025(4)
C89 0.021(4) 0.051(5) 0.040(5) -0.006(4) -0.002(3) -0.014(4)
C90 0.098(7) 0.054(6) 0.036(5) 0.007(4) 0.003(5) -0.057(6)
C91 0.016(3) 0.031(4) 0.020(4) -0.003(3) -0.005(3) -0.006(3)
C92 0.020(4) 0.059(6) 0.025(4) -0.007(4) 0.006(3) -0.006(4)
C93 0.023(4) 0.048(5) 0.021(4) 0.007(3) 0.003(3) -0.008(4)
C94 0.028(4) 0.075(6) 0.020(4) -0.006(4) -0.007(3) -0.031(4)
C95 0.023(4) 0.038(4) 0.027(4) -0.009(3) -0.002(3) -0.001(3)
C96 0.029(4) 0.040(4) 0.014(3) -0.008(3) 0.001(3) -0.017(3)
C97 0.023(4) 0.065(6) 0.026(4) -0.003(4) 0.005(3) -0.015(4)
C98 0.026(4) 0.076(6) 0.017(4) 0.002(4) -0.006(3) -0.017(4)
C99 0.013(3) 0.038(4) 0.019(4) 0.001(3) -0.003(3) -0.008(3)
C100 0.052(5) 0.067(6) 0.022(4) -0.015(4) 0.005(4) -0.023(5)
C101 0.033(4) 0.028(4) 0.036(4) 0.008(3) -0.019(4) -0.002(3)
C102 0.019(3) 0.025(4) 0.021(4) -0.012(3) 0.005(3) -0.006(3)
C103 0.053(5) 0.035(5) 0.022(4) -0.001(3) 0.016(4) -0.013(4)
C104 0.035(4) 0.039(5) 0.040(5) -0.011(4) -0.006(4) -0.015(4)
C105 0.037(4) 0.022(4) 0.026(4) -0.008(3) 0.009(3) -0.010(3)
C106 0.037(4) 0.026(4) 0.021(4) -0.009(3) 0.005(3) -0.016(3)
C107 0.027(4) 0.032(4) 0.024(4) -0.009(3) 0.007(3) -0.013(3)
C108 0.059(5) 0.023(4) 0.031(5) -0.009(3) -0.015(4) 0.002(4)
C109 0.035(4) 0.032(4) 0.037(5) -0.008(4) -0.002(4) -0.005(4)
C110 0.030(4) 0.023(4) 0.028(4) -0.003(3) -0.001(3) -0.013(3)
C111 0.045(5) 0.028(4) 0.041(5) -0.006(4) 0.006(4) -0.012(4)
C112 0.060(6) 0.067(6) 0.021(4) -0.011(4) -0.005(4) -0.022(5)
C113 0.068(6) 0.070(6) 0.039(5) 0.006(5) -0.016(5) -0.044(5)
C114 0.040(5) 0.085(7) 0.084(7) 0.058(6) -0.022(5) -0.031(5)
C115 0.079(7) 0.062(6) 0.057(6) 0.011(5) -0.016(5) -0.049(6)
C116 0.076(7) 0.079(8) 0.083(9) 0.000(7) 0.001(7) -0.036(7)
C126 0.076(8) 0.081(10) 0.084(10) -0.001(8) 0.002(8) -0.034(7)
C117 0.017(3) 0.022(4) 0.015(3) -0.005(3) 0.002(3) -0.008(3)
C201 0.088(6) 0.086(6) 0.097(6) 0.042(5) -0.030(5) -0.035(5)
O202 0.084(4) 0.077(4) 0.058(3) 0.036(3) -0.027(3) -0.043(3)
C203 0.076(5) 0.074(5) 0.047(4) 0.029(4) -0.021(4) -0.044(4)
C301 0.082(10) 0.041(9) 0.057(9) 0.008(7) 0.015(8) 0.000(8)
O302 0.090(9) 0.048(8) 0.062(8) 0.006(6) 0.010(7) 0.006(6)
C303 0.093(9) 0.051(8) 0.064(8) 0.003(6) 0.008(7) 0.007(6)
C304 0.096(9) 0.053(8) 0.067(8) 0.001(6) 0.008(7) 0.008(6)
O305 0.096(9) 0.053(8) 0.068(8) 0.000(6) 0.007(7) 0.010(7)
C306 0.089(13) 0.060(12) 0.082(12) -0.004(11) 0.027(11) -0.003(11)
C311 0.076(11) 0.038(10) 0.055(10) 0.012(9) 0.013(10) 0.000(9)
O312 0.085(9) 0.042(8) 0.058(8) 0.006(6) 0.009(7) 0.003(7)
C313 0.090(9) 0.047(8) 0.061(8) 0.004(6) 0.009(7) 0.006(6)
C314 0.094(9) 0.051(8) 0.064(8) 0.003(6) 0.009(7) 0.007(6)
O315 0.097(9) 0.053(8) 0.066(8) -0.001(6) 0.005(7) 0.008(6)
C316 0.088(13) 0.049(11) 0.050(12) -0.011(10) -0.008(11) 0.000(11)
C401 0.080(15) 0.109(16) 0.073(15) -0.041(14) -0.013(13) 0.000(13)
O402 0.050(7) 0.086(8) 0.065(8) -0.027(7) -0.003(6) -0.005(6)
C403 0.052(7) 0.067(8) 0.058(8) -0.011(7) 0.001(7) -0.027(6)
C404 0.057(7) 0.065(8) 0.050(8) -0.006(7) 0.000(7) -0.039(6)
O405 0.071(9) 0.075(8) 0.062(8) 0.001(7) 0.002(7) -0.037(7)
C406 0.083(13) 0.084(13) 0.130(16) -0.001(13) -0.024(13) -0.049(11)

loop_
_atom_type_symbol
_atom_type_description
_atom_type_scat_dispersion_real
_atom_type_scat_dispersion_imag
_atom_type_scat_source
C C 0.0033 0.0016 'International Tables Vol C Tables 4.2.6.8 and 6.1.1.4'
H H 0.0000 0.0000 'International Tables Vol C Tables 4.2.6.8 and 6.1.1.4'
O O 0.0106 0.0060 'International Tables Vol C Tables 4.2.6.8 and 6.1.1.4'
S S 0.1246 0.1234 'International Tables Vol C Tables 4.2.6.8 and 6.1.1.4'
Se Se -0.0929 2.2259 'International Tables Vol C Tables 4.2.6.8 and 6.1.1.4'
U U -9.6767 9.6646 'International Tables Vol C Tables 4.2.6.8 and 6.1.1.4'
N N 0.0061 0.0033 'International Tables Vol C Tables 4.2.6.8 and 6.1.1.4'

loop_
_geom_angle_atom_site_label_1
_geom_angle_atom_site_label_2
_geom_angle_atom_site_label_3
_geom_angle
_geom_angle_site_symmetry_1
_geom_angle_site_symmetry_3
O3 U1 O1 91.73(14) . .
O3 U1 O2 115.36(15) . .
O1 U1 O2 127.29(14) . .
O3 U1 O4 166.93(14) . .
O1 U1 O4 79.21(14) . .
O2 U1 O4 77.71(14) . .
O3 U1 N1 71.53(14) . .
O1 U1 N1 74.66(14) . .
O2 U1 N1 73.01(14) . .
O4 U1 N1 114.35(13) . .
O3 U1 S1 90.32(11) . .
O1 U1 S1 85.16(11) . .
O2 U1 S1 134.89(11) . .
O4 U1 S1 79.62(10) . .
N1 U1 S1 152.05(10) . .
O3 U1 Se1 81.38(10) . .
O1 U1 Se1 145.69(11) . .
O2 U1 Se1 85.25(10) . .
O4 U1 Se1 100.76(9) . .
N1 U1 Se1 132.61(10) . .
S1 U1 Se1 61.47(3) . .
O8 U2 O6 90.50(16) . .
O8 U2 O7 126.07(15) . .
O6 U2 O7 115.45(16) . .
O8 U2 O9 80.18(15) . .
O6 U2 O9 168.90(15) . .
O7 U2 O9 75.24(15) . .
O8 U2 N2 74.41(16) . .
O6 U2 N2 71.25(15) . .
O7 U2 N2 71.39(16) . .
O9 U2 N2 111.45(14) . .
O8 U2 S2 87.82(11) . .
O6 U2 S2 92.76(11) . .
O7 U2 S2 132.98(11) . .
O9 U2 S2 80.96(10) . .
N2 U2 S2 155.61(12) . .
O8 U2 Se1 146.50(11) . .
O6 U2 Se1 78.93(11) . .
O7 U2 Se1 86.78(11) . .
O9 U2 Se1 105.61(10) . .
N2 U2 Se1 129.51(11) . .
S2 U2 Se1 61.40(3) . .
C117 Se1 U1 83.20(18) . .
C117 Se1 U2 82.82(18) . .
U1 Se1 U2 165.96(2) . .
C117 S1 U1 93.6(2) . .
C117 S2 U2 93.9(2) . .
C3 O1 U1 147.7(4) . .
C10 O2 U1 148.1(4) . .
C17 O3 U1 147.1(4) . .
C56 O4 C55 113.3(5) . .
C56 O4 U1 128.5(4) . .
C55 O4 U1 118.2(3) . .
C57 O5 C58 111.2(5) . .
C61 O6 U2 148.4(4) . .
C68 O7 U2 150.3(4) . .
C75 O8 U2 148.0(4) . .
C114 O9 C113 111.1(6) . .
C114 O9 U2 132.2(4) . .
C113 O9 U2 115.5(4) . .
C116 O10 C115 120.6(17) . .
C115 O10 C126 96(2) . .
C1 N1 C8 108.3(4) . .
C1 N1 C15 109.7(4) . .
C8 N1 C15 110.2(4) . .
C1 N1 U1 114.5(3) . .
C8 N1 U1 108.6(3) . .
C15 N1 U1 105.5(3) . .
C66 N2 C59 109.6(5) . .
C66 N2 C73 108.1(5) . .
C59 N2 C73 110.3(5) . .
C66 N2 U2 110.8(4) . .
C59 N2 U2 105.5(3) . .
C73 N2 U2 112.5(4) . .
N1 C1 C2 116.4(5) . .
N1 C1 H1A 108.2 . .
C2 C1 H1A 108.2 . .
N1 C1 H1B 108.2 . .
C2 C1 H1B 108.2 . .
H1A C1 H1B 107.3 . .
C7 C2 C3 119.8(5) . .
C7 C2 C1 118.8(6) . .
C3 C2 C1 120.5(5) . .
O1 C3 C4 122.0(6) . .
O1 C3 C2 116.9(5) . .
C4 C3 C2 121.1(6) . .
C3 C4 C5 115.8(6) . .
C3 C4 C22 122.7(5) . .
C5 C4 C22 121.0(5) . .
C6 C5 C4 124.0(6) . .
C6 C5 H5A 118.0 . .
C4 C5 H5A 118.0 . .
C5 C6 C7 117.6(6) . .
C5 C6 C32 121.1(6) . .
C7 C6 C32 121.3(6) . .
C2 C7 C6 121.2(6) . .
C2 C7 H7A 119.4 . .
C6 C7 H7A 119.4 . .
N1 C8 C9 117.3(5) . .
N1 C8 H8A 108.0 . .
C9 C8 H8A 108.0 . .
N1 C8 H8B 108.0 . .
C9 C8 H8B 108.0 . .
H8A C8 H8B 107.2 . .
C14 C9 C10 119.9(5) . .
C14 C9 C8 119.3(5) . .
C10 C9 C8 120.6(5) . .
O2 C10 C9 117.3(5) . .
O2 C10 C11 122.8(5) . .
C9 C10 C11 119.9(5) . .
C12 C11 C10 116.8(6) . .
C12 C11 C33 121.2(5) . .
C10 C11 C33 121.9(5) . .
C13 C12 C11 124.1(6) . .
C13 C12 H12A 117.9 . .
C11 C12 H12A 117.9 . .
C12 C13 C14 117.3(6) . .
C12 C13 C43 122.3(5) . .
C14 C13 C43 120.4(6) . .
C13 C14 C9 121.9(6) . .
C13 C14 H14A 119.1 . .
C9 C14 H14A 119.1 . .
N1 C15 C16 113.8(5) . .
N1 C15 H15A 108.8 . .
C16 C15 H15A 108.8 . .
N1 C15 H15B 108.8 . .
C16 C15 H15B 108.8 . .
H15A C15 H15B 107.7 . .
C21 C16 C17 119.4(6) . .
C21 C16 C15 120.5(6) . .
C17 C16 C15 120.0(5) . .
O3 C17 C16 117.1(5) . .
O3 C17 C18 121.5(6) . .
C16 C17 C18 121.4(6) . .
C19 C18 C17 115.6(6) . .
C19 C18 C44 121.7(6) . .
C17 C18 C44 122.7(6) . .
C20 C19 C18 124.1(6) . .
C20 C19 H19A 117.9 . .
C18 C19 H19A 117.9 . .
C19 C20 C21 118.4(6) . .
C19 C20 C54 121.0(6) . .
C21 C20 C54 120.5(7) . .
C16 C21 C20 120.8(6) . .
C16 C21 H21A 119.6 . .
C20 C21 H21A 119.6 . .
C4 C22 C27 112.0(5) . .
C4 C22 C30 112.0(5) . .
C27 C22 C30 107.6(5) . .
C4 C22 C26 110.0(5) . .
C27 C22 C26 106.9(5) . .
C30 C22 C26 108.2(5) . .
C31 C23 C26 110.0(6) . .
C31 C23 C28 109.5(6) . .
C26 C23 C28 110.1(6) . .
C31 C23 H23A 109.1 . .
C26 C23 H23A 109.1 . .
C28 C23 H23A 109.1 . .
C28 C24 C29 108.9(6) . .
C28 C24 C30 109.3(6) . .
C29 C24 C30 110.1(6) . .
C28 C24 H24A 109.5 . .
C29 C24 H24A 109.5 . .
C30 C24 H24A 109.5 . .
C27 C25 C31 109.8(6) . .
C27 C25 C29 110.4(6) . .
C31 C25 C29 109.7(6) . .
C27 C25 H25A 108.9 . .
C31 C25 H25A 108.9 . .
C29 C25 H25A 108.9 . .
C23 C26 C22 110.7(5) . .
C23 C26 H26A 109.5 . .
C22 C26 H26A 109.5 . .
C23 C26 H26B 109.5 . .
C22 C26 H26B 109.5 . .
H26A C26 H26B 108.1 . .
C25 C27 C22 111.3(6) . .
C25 C27 H27A 109.4 . .
C22 C27 H27A 109.4 . .
C25 C27 H27B 109.4 . .
C22 C27 H27B 109.4 . .
H27A C27 H27B 108.0 . .
C23 C28 C24 109.8(6) . .
C23 C28 H28A 109.7 . .
C24 C28 H28A 109.7 . .
C23 C28 H28B 109.7 . .
C24 C28 H28B 109.7 . .
H28A C28 H28B 108.2 . .
C24 C29 C25 108.2(6) . .
C24 C29 H29A 110.1 . .
C25 C29 H29A 110.1 . .
C24 C29 H29B 110.1 . .
C25 C29 H29B 110.1 . .
H29A C29 H29B 108.4 . .
C24 C30 C22 111.0(5) . .
C24 C30 H30A 109.4 . .
C22 C30 H30A 109.4 . .
C24 C30 H30B 109.4 . .
C22 C30 H30B 109.4 . .
H30A C30 H30B 108.0 . .
C23 C31 C25 108.8(6) . .
C23 C31 H31A 109.9 . .
C25 C31 H31A 109.9 . .
C23 C31 H31B 109.9 . .
C25 C31 H31B 109.9 . .
H31A C31 H31B 108.3 . .
C6 C32 H32A 109.5 . .
C6 C32 H32B 109.5 . .
H32A C32 H32B 109.5 . .
C6 C32 H32C 109.5 . .
H32A C32 H32C 109.5 . .
H32B C32 H32C 109.5 . .
C11 C33 C37 108.7(5) . .
C11 C33 C38 111.5(5) . .
C37 C33 C38 109.9(5) . .
C11 C33 C41 112.3(5) . .
C37 C33 C41 107.6(5) . .
C38 C33 C41 106.8(5) . .
C42 C34 C39 110.0(6) . .
C42 C34 C37 109.8(6) . .
C39 C34 C37 108.9(6) . .
C42 C34 H34A 109.4 . .
C39 C34 H34A 109.4 . .
C37 C34 H34A 109.4 . .
C40 C35 C41 110.4(7) . .
C40 C35 C39 109.3(7) . .
C41 C35 C39 108.9(6) . .
C40 C35 H35A 109.4 . .
C41 C35 H35A 109.4 . .
C39 C35 H35A 109.4 . .
C42 C36 C38 110.0(6) . .
C42 C36 C40 111.2(6) . .
C38 C36 C40 108.3(6) . .
C42 C36 H36A 109.1 . .
C38 C36 H36A 109.1 . .
C40 C36 H36A 109.1 . .
C33 C37 C34 110.0(6) . .
C33 C37 H37A 109.7 . .
C34 C37 H37A 109.7 . .
C33 C37 H37B 109.7 . .
C34 C37 H37B 109.7 . .
H37A C37 H37B 108.2 . .
C36 C38 C33 110.8(5) . .
C36 C38 H38A 109.5 . .
C33 C38 H38A 109.5 . .
C36 C38 H38B 109.5 . .
C33 C38 H38B 109.5 . .
H38A C38 H38B 108.1 . .
C34 C39 C35 109.3(6) . .
C34 C39 H39A 109.8 . .
C35 C39 H39A 109.8 . .
C34 C39 H39B 109.8 . .
C35 C39 H39B 109.8 . .
H39A C39 H39B 108.3 . .
C35 C40 C36 108.7(6) . .
C35 C40 H40A 110.0 . .
C36 C40 H40A 110.0 . .
C35 C40 H40B 110.0 . .
C36 C40 H40B 110.0 . .
H40A C40 H40B 108.3 . .
C35 C41 C33 110.9(6) . .
C35 C41 H41A 109.5 . .
C33 C41 H41A 109.5 . .
C35 C41 H41B 109.5 . .
C33 C41 H41B 109.5 . .
H41A C41 H41B 108.1 . .
C36 C42 C34 109.7(6) . .
C36 C42 H42A 109.7 . .
C34 C42 H42A 109.7 . .
C36 C42 H42B 109.7 . .
C34 C42 H42B 109.7 . .
H42A C42 H42B 108.2 . .
C13 C43 H43A 109.5 . .
C13 C43 H43B 109.5 . .
H43A C43 H43B 109.5 . .
C13 C43 H43C 109.5 . .
H43A C43 H43C 109.5 . .
H43B C43 H43C 109.5 . .
C18 C44 C49 112.2(6) . .
C18 C44 C52 111.8(5) . .
C49 C44 C52 107.1(5) . .
C18 C44 C48 109.7(5) . .
C49 C44 C48 106.7(5) . .
C52 C44 C48 109.2(6) . .
C53 C45 C50 109.2(6) . .
C53 C45 C48 110.2(6) . .
C50 C45 C48 109.4(6) . .
C53 C45 H45A 109.3 . .
C50 C45 H45A 109.3 . .
C48 C45 H45A 109.3 . .
C50 C46 C52 109.2(6) . .
C50 C46 C51 108.8(6) . .
C52 C46 C51 109.0(7) . .
C50 C46 H46A 109.9 . .
C52 C46 H46A 109.9 . .
C51 C46 H46A 109.9 . .
C49 C47 C53 109.6(6) . .
C49 C47 C51 109.2(6) . .
C53 C47 C51 108.9(6) . .
C49 C47 H47A 109.7 . .
C53 C47 H47A 109.7 . .
C51 C47 H47A 109.7 . .
C45 C48 C44 110.7(5) . .
C45 C48 H48A 109.5 . .
C44 C48 H48A 109.5 . .
C45 C48 H48B 109.5 . .
C44 C48 H48B 109.5 . .
H48A C48 H48B 108.1 . .
C47 C49 C44 112.7(6) . .
C47 C49 H49A 109.1 . .
C44 C49 H49A 109.1 . .
C47 C49 H49B 109.1 . .
C44 C49 H49B 109.1 . .
H49A C49 H49B 107.8 . .
C45 C50 C46 110.1(6) . .
C45 C50 H50A 109.6 . .
C46 C50 H50A 109.6 . .
C45 C50 H50B 109.6 . .
C46 C50 H50B 109.6 . .
H50A C50 H50B 108.2 . .
C47 C51 C46 109.9(6) . .
C47 C51 H51A 109.7 . .
C46 C51 H51A 109.7 . .
C47 C51 H51B 109.7 . .
C46 C51 H51B 109.7 . .
H51A C51 H51B 108.2 . .
C46 C52 C44 111.0(5) . .
C46 C52 H52A 109.4 . .
C44 C52 H52A 109.4 . .
C46 C52 H52B 109.4 . .
C44 C52 H52B 109.4 . .
H52A C52 H52B 108.0 . .
C45 C53 C47 109.3(5) . .
C45 C53 H53A 109.8 . .
C47 C53 H53A 109.8 . .
C45 C53 H53B 109.8 . .
C47 C53 H53B 109.8 . .
H53A C53 H53B 108.3 . .
C20 C54 H54A 109.5 . .
C20 C54 H54B 109.5 . .
H54A C54 H54B 109.5 . .
C20 C54 H54C 109.5 . .
H54A C54 H54C 109.5 . .
H54B C54 H54C 109.5 . .
O4 C55 H55A 109.5 . .
O4 C55 H55B 109.5 . .
H55A C55 H55B 109.5 . .
O4 C55 H55C 109.5 . .
H55A C55 H55C 109.5 . .
H55B C55 H55C 109.5 . .
O4 C56 C57 113.4(5) . .
O4 C56 H56A 108.9 . .
C57 C56 H56A 108.9 . .
O4 C56 H56B 108.9 . .
C57 C56 H56B 108.9 . .
H56A C56 H56B 107.7 . .
O5 C57 C56 106.4(5) . .
O5 C57 H57A 110.4 . .
C56 C57 H57A 110.4 . .
O5 C57 H57B 110.4 . .
C56 C57 H57B 110.4 . .
H57A C57 H57B 108.6 . .
O5 C58 H58A 109.5 . .
O5 C58 H58B 109.5 . .
H58A C58 H58B 109.5 . .
O5 C58 H58C 109.5 . .
H58A C58 H58C 109.5 . .
H58B C58 H58C 109.5 . .
N2 C59 C60 114.8(5) . .
N2 C59 H59A 108.6 . .
C60 C59 H59A 108.6 . .
N2 C59 H59B 108.6 . .
C60 C59 H59B 108.6 . .
H59A C59 H59B 107.6 . .
C65 C60 C61 119.8(6) . .
C65 C60 C59 120.3(6) . .
C61 C60 C59 119.9(6) . .
O6 C61 C60 117.6(6) . .
O6 C61 C62 121.4(6) . .
C60 C61 C62 121.0(6) . .
C63 C62 C61 114.8(7) . .
C63 C62 C80 122.6(6) . .
C61 C62 C80 122.6(6) . .
C64 C63 C62 124.5(7) . .
C64 C63 H63A 117.8 . .
C62 C63 H63A 117.8 . .
C65 C64 C63 117.9(7) . .
C65 C64 C90 121.1(8) . .
C63 C64 C90 120.9(7) . .
C64 C65 C60 121.6(7) . .
C64 C65 H65A 119.2 . .
C60 C65 H65A 119.2 . .
N2 C66 C67 117.4(5) . .
N2 C66 H66A 107.9 . .
C67 C66 H66A 107.9 . .
N2 C66 H66B 107.9 . .
C67 C66 H66B 107.9 . .
H66A C66 H66B 107.2 . .
C68 C67 C72 118.7(6) . .
C68 C67 C66 122.2(5) . .
C72 C67 C66 119.0(5) . .
O7 C68 C67 116.8(6) . .
O7 C68 C69 121.7(5) . .
C67 C68 C69 121.4(6) . .
C70 C69 C68 116.1(6) . .
C70 C69 C91 120.9(6) . .
C68 C69 C91 122.9(5) . .
C71 C70 C69 123.5(6) . .
C71 C70 H70A 118.2 . .
C69 C70 H70A 118.2 . .
C72 C71 C70 117.3(6) . .
C72 C71 C101 121.7(6) . .
C70 C71 C101 121.1(6) . .
C71 C72 C67 123.0(6) . .
C71 C72 H72A 118.5 . .
C67 C72 H72A 118.5 . .
N2 C73 C74 117.3(5) . .
N2 C73 H73A 108.0 . .
C74 C73 H73A 108.0 . .
N2 C73 H73B 108.0 . .
C74 C73 H73B 108.0 . .
H73A C73 H73B 107.2 . .
C79 C74 C75 119.0(6) . .
C79 C74 C73 120.4(6) . .
C75 C74 C73 119.9(6) . .
O8 C75 C74 117.1(6) . .
O8 C75 C76 121.8(6) . .
C74 C75 C76 121.0(6) . .
C77 C76 C75 115.7(6) . .
C77 C76 C102 122.0(6) . .
C75 C76 C102 122.0(5) . .
C78 C77 C76 124.5(6) . .
C78 C77 H77A 117.8 . .
C76 C77 H77A 117.8 . .
C79 C78 C77 117.1(6) . .
C79 C78 C112 122.3(7) . .
C77 C78 C112 120.6(6) . .
C78 C79 C74 122.1(6) . .
C78 C79 H79A 119.0 . .
C74 C79 H79A 119.0 . .
C62 C80 C84 113.0(5) . .
C62 C80 C88 112.2(6) . .
C84 C80 C88 107.2(5) . .
C62 C80 C85 108.8(5) . .
C84 C80 C85 108.5(6) . .
C88 C80 C85 107.0(5) . .
C89 C81 C84 110.7(5) . .
C89 C81 C86 109.7(6) . .
C84 C81 C86 108.9(6) . .
C89 C81 H81A 109.1 . .
C84 C81 H81A 109.1 . .
C86 C81 H81A 109.1 . .
C86 C82 C88 109.8(6) . .
C86 C82 C87 108.8(7) . .
C88 C82 C87 109.7(6) . .
C86 C82 H82A 109.5 . .
C88 C82 H82A 109.5 . .
C87 C82 H82A 109.5 . .
C85 C83 C89 109.5(6) . .
C85 C83 C87 110.5(7) . .
C89 C83 C87 109.3(6) . .
C85 C83 H83A 109.2 . .
C89 C83 H83A 109.2 . .
C87 C83 H83A 109.2 . .
C81 C84 C80 110.5(6) . .
C81 C84 H84A 109.5 . .
C80 C84 H84A 109.5 . .
C81 C84 H84B 109.5 . .
C80 C84 H84B 109.5 . .
H84A C84 H84B 108.1 . .
C83 C85 C80 111.2(5) . .
C83 C85 H85A 109.4 . .
C80 C85 H85A 109.4 . .
C83 C85 H85B 109.4 . .
C80 C85 H85B 109.4 . .
H85A C85 H85B 108.0 . .
C82 C86 C81 109.2(6) . .
C82 C86 H86A 109.8 . .
C81 C86 H86A 109.8 . .
C82 C86 H86B 109.8 . .
C81 C86 H86B 109.8 . .
H86A C86 H86B 108.3 . .
C82 C87 C83 108.3(6) . .
C82 C87 H87A 110.0 . .
C83 C87 H87A 110.0 . .
C82 C87 H87B 110.0 . .
C83 C87 H87B 110.0 . .
H87A C87 H87B 108.4 . .
C82 C88 C80 112.0(6) . .
C82 C88 H88A 109.2 . .
C80 C88 H88A 109.2 . .
C82 C88 H88B 109.2 . .
C80 C88 H88B 109.2 . .
H88A C88 H88B 107.9 . .
C81 C89 C83 109.3(6) . .
C81 C89 H89A 109.8 . .
C83 C89 H89A 109.8 . .
C81 C89 H89B 109.8 . .
C83 C89 H89B 109.8 . .
H89A C89 H89B 108.3 . .
C64 C90 H90A 109.5 . .
C64 C90 H90B 109.5 . .
H90A C90 H90B 109.5 . .
C64 C90 H90C 109.5 . .
H90A C90 H90C 109.5 . .
H90B C90 H90C 109.5 . .
C99 C91 C69 110.3(5) . .
C99 C91 C95 107.7(5) . .
C69 C91 C95 112.5(5) . .
C99 C91 C96 108.0(5) . .
C69 C91 C96 110.2(5) . .
C95 C91 C96 108.0(5) . .
C97 C92 C95 109.0(6) . .
C97 C92 C100 110.3(6) . .
C95 C92 C100 109.5(6) . .
C97 C92 H92A 109.3 . .
C95 C92 H92A 109.3 . .
C100 C92 H92A 109.3 . .
C98 C93 C99 108.7(6) . .
C98 C93 C97 110.2(6) . .
C99 C93 C97 110.1(5) . .
C98 C93 H93A 109.3 . .
C99 C93 H93A 109.3 . .
C97 C93 H93A 109.3 . .
C98 C94 C96 109.9(6) . .
C98 C94 C100 109.4(6) . .
C96 C94 C100 109.6(6) . .
C98 C94 H94A 109.3 . .
C96 C94 H94A 109.3 . .
C100 C94 H94A 109.3 . .
C92 C95 C91 110.9(5) . .
C92 C95 H95A 109.5 . .
C91 C95 H95A 109.5 . .
C92 C95 H95B 109.5 . .
C91 C95 H95B 109.5 . .
H95A C95 H95B 108.0 . .
C94 C96 C91 110.2(5) . .
C94 C96 H96A 109.6 . .
C91 C96 H96A 109.6 . .
C94 C96 H96B 109.6 . .
C91 C96 H96B 109.6 . .
H96A C96 H96B 108.1 . .
C92 C97 C93 108.9(6) . .
C92 C97 H97A 109.9 . .
C93 C97 H97A 109.9 . .
C92 C97 H97B 109.9 . .
C93 C97 H97B 109.9 . .
H97A C97 H97B 108.3 . .
C93 C98 C94 109.9(6) . .
C93 C98 H98A 109.7 . .
C94 C98 H98A 109.7 . .
C93 C98 H98B 109.7 . .
C94 C98 H98B 109.7 . .
H98A C98 H98B 108.2 . .
C93 C99 C91 111.1(6) . .
C93 C99 H99A 109.4 . .
C91 C99 H99A 109.4 . .
C93 C99 H99B 109.4 . .
C91 C99 H99B 109.4 . .
H99A C99 H99B 108.0 . .
C94 C100 C92 108.8(6) . .
C94 C100 H10A 109.9 . .
C92 C100 H10A 109.9 . .
C94 C100 H10B 109.9 . .
C92 C100 H10B 109.9 . .
H10A C100 H10B 108.3 . .
C71 C101 H10C 109.5 . .
C71 C101 H10D 109.5 . .
H10C C101 H10D 109.5 . .
C71 C101 H10E 109.5 . .
H10C C101 H10E 109.5 . .
H10D C101 H10E 109.5 . .
C76 C102 C106 113.3(5) . .
C76 C102 C110 108.1(5) . .
C106 C102 C110 109.0(5) . .
C76 C102 C107 112.6(5) . .
C106 C102 C107 106.9(5) . .
C110 C102 C107 106.8(5) . .
C106 C103 C108 110.5(6) . .
C106 C103 C111 109.7(6) . .
C108 C103 C111 108.6(6) . .
C106 C103 H10F 109.3 . .
C108 C103 H10F 109.3 . .
C111 C103 H10F 109.3 . .
C108 C104 C110 110.2(6) . .
C108 C104 C109 110.4(6) . .
C110 C104 C109 109.7(6) . .
C108 C104 H10G 108.8 . .
C110 C104 H10G 108.8 . .
C109 C104 H10G 108.8 . .
C111 C105 C107 110.5(6) . .
C111 C105 C109 111.0(6) . .
C107 C105 C109 109.1(6) . .
C111 C105 H10H 108.7 . .
C107 C105 H10H 108.7 . .
C109 C105 H10H 108.7 . .
C103 C106 C102 110.8(5) . .
C103 C106 H10I 109.5 . .
C102 C106 H10I 109.5 . .
C103 C106 H10J 109.5 . .
C102 C106 H10J 109.5 . .
H10I C106 H10J 108.1 . .
C105 C107 C102 111.3(5) . .
C105 C107 H10K 109.4 . .
C102 C107 H10K 109.4 . .
C105 C107 H10L 109.4 . .
C102 C107 H10L 109.4 . .
H10K C107 H10L 108.0 . .
C104 C108 C103 109.0(6) . .
C104 C108 H10M 109.9 . .
C103 C108 H10M 109.9 . .
C104 C108 H10N 109.9 . .
C103 C108 H10N 109.9 . .
H10M C108 H10N 108.3 . .
C105 C109 C104 108.0(6) . .
C105 C109 H10O 110.1 . .
C104 C109 H10O 110.1 . .
C105 C109 H10P 110.1 . .
C104 C109 H10P 110.1 . .
H10O C109 H10P 108.4 . .
C104 C110 C102 110.5(5) . .
C104 C110 H11A 109.6 . .
C102 C110 H11A 109.6 . .
C104 C110 H11B 109.6 . .
C102 C110 H11B 109.6 . .
H11A C110 H11B 108.1 . .
C105 C111 C103 108.2(6) . .
C105 C111 H11C 110.1 . .
C103 C111 H11C 110.1 . .
C105 C111 H11D 110.1 . .
C103 C111 H11D 110.1 . .
H11C C111 H11D 108.4 . .
C78 C112 H11E 109.5 . .
C78 C112 H11F 109.5 . .
H11E C112 H11F 109.5 . .
C78 C112 H11G 109.5 . .
H11E C112 H11G 109.5 . .
H11F C112 H11G 109.5 . .
O9 C113 H11H 109.5 . .
O9 C113 H11I 109.5 . .
H11H C113 H11I 109.5 . .
O9 C113 H11J 109.5 . .
H11H C113 H11J 109.5 . .
H11I C113 H11J 109.5 . .
O9 C114 C115 117.9(7) . .
O9 C114 H11K 107.8 . .
C115 C114 H11K 107.8 . .
O9 C114 H11L 107.8 . .
C115 C114 H11L 107.8 . .
H11K C114 H11L 107.2 . .
O10 C115 C114 115.0(8) . .
O10 C115 H11M 108.5 . .
C114 C115 H11M 108.5 . .
O10 C115 H11N 108.5 . .
C114 C115 H11N 108.5 . .
H11M C115 H11N 107.5 . .
O10 C116 H11O 109.5 . .
O10 C116 H11P 109.5 . .
O10 C116 H11Q 109.5 . .
O10 C126 H12B 109.5 . .
O10 C126 H12C 109.5 . .
H12B C126 H12C 109.5 . .
O10 C126 H12D 109.5 . .
H12B C126 H12D 109.5 . .
H12C C126 H12D 109.5 . .
S2 C117 S1 120.7(4) . .
S2 C117 Se1 119.9(3) . .
S1 C117 Se1 119.4(3) . .
O202 C201 H20A 109.5 . .
O202 C201 H20B 109.5 . .
H20A C201 H20B 109.5 . .
O202 C201 H20C 109.5 . .
H20A C201 H20C 109.5 . .
H20B C201 H20C 109.5 . .
C201 O202 C203 111.0(8) . .
O202 C203 C203 105.4(9) . 2_666
O202 C203 H20D 110.7 . .
C203 C203 H20D 110.7 2_666 .
O202 C203 H20E 110.7 . .
C203 C203 H20E 110.7 2_666 .
H20D C203 H20E 108.8 . .
C301 O302 C303 117(2) . .
O302 C303 C304 97.4(18) . .
O302 C303 H30F 112.3 . .
C304 C303 H30F 112.3 . .
O302 C303 H30G 112.3 . .
C304 C303 H30G 112.3 . .
H30F C303 H30G 109.9 . .
O305 C304 C303 97.6(16) . .
O305 C304 H30H 112.2 . .
C303 C304 H30H 112.2 . .
O305 C304 H30I 112.2 . .
C303 C304 H30I 112.2 . .
H30H C304 H30I 109.8 . .
C306 O305 C304 107(2) . .
O312 C311 H31C 109.5 . .
O312 C311 H31D 109.5 . .
H31C C311 H31D 109.5 . .
O312 C311 H31E 109.5 . .
H31C C311 H31E 109.5 . .
H31D C311 H31E 109.5 . .
C311 O312 C313 107.4(19) . .
O312 C313 C314 110(2) . .
O312 C313 H31F 109.7 . .
C314 C313 H31F 109.7 . .
O312 C313 H31G 109.7 . .
C314 C313 H31G 109.7 . .
H31F C313 H31G 108.2 . .
O315 C314 C313 118(3) . .
O315 C314 H31H 107.7 . .
C313 C314 H31H 107.7 . .
O315 C314 H31I 107.7 . .
C313 C314 H31I 107.7 . .
H31H C314 H31I 107.1 . .
C316 O315 C314 135(3) . .
O315 C316 H31J 109.5 . .
O315 C316 H31K 109.5 . .
H31J C316 H31K 109.5 . .
O315 C316 H31L 109.5 . .
H31J C316 H31L 109.5 . .
H31K C316 H31L 109.5 . .
O402 C401 H40C 109.5 . .
O402 C401 H40D 109.5 . .
H40C C401 H40D 109.5 . .
O402 C401 H40E 109.5 . .
H40C C401 H40E 109.5 . .
H40D C401 H40E 109.5 . .
C403 O402 C401 112.8(15) . .
O402 C403 C404 110.7(13) . .
O402 C403 H40F 109.5 . .
C404 C403 H40F 109.5 . .
O402 C403 H40G 109.5 . .
C404 C403 H40G 109.5 . .
H40F C403 H40G 108.1 . .
O405 C404 C403 114.2(15) . .
O405 C404 H40H 108.7 . .
C403 C404 H40H 108.7 . .
O405 C404 H40I 108.7 . .
C403 C404 H40I 108.7 . .
H40H C404 H40I 107.6 . .
C404 O405 C406 116.8(17) . .
O405 C406 H40J 109.5 . .
O405 C406 H40K 109.5 . .
H40J C406 H40K 109.5 . .
O405 C406 H40L 109.5 . .
H40J C406 H40L 109.5 . .
H40K C406 H40L 109.5 . .

loop_
_geom_bond_atom_site_label_1
_geom_bond_atom_site_label_2
_geom_bond_distance
_geom_bond_site_symmetry_2
U1 O3 2.133(4) .
U1 O1 2.144(4) .
U1 O2 2.172(4) .
U1 O4 2.550(4) .
U1 N1 2.588(5) .
U1 S1 2.9126(15) .
U1 Se1 3.1509(7) .
U2 O8 2.123(4) .
U2 O6 2.129(4) .
U2 O7 2.154(4) .
U2 O9 2.625(4) .
U2 N2 2.627(5) .
U2 S2 2.9097(15) .
U2 Se1 3.1702(7) .
Se1 C117 1.880(6) .
S1 C117 1.715(6) .
S2 C117 1.715(6) .
O1 C3 1.367(7) .
O2 C10 1.367(7) .
O3 C17 1.361(7) .
O4 C56 1.444(7) .
O4 C55 1.447(7) .
O5 C57 1.406(8) .
O5 C58 1.429(8) .
O6 C61 1.350(7) .
O7 C68 1.378(7) .
O8 C75 1.370(7) .
O9 C114 1.421(8) .
O9 C113 1.460(8) .
O10 C116 1.35(2) .
O10 C115 1.362(9) .
O10 C126 1.65(5) .
N1 C1 1.491(7) .
N1 C8 1.492(7) .
N1 C15 1.501(7) .
N2 C66 1.480(7) .
N2 C59 1.496(7) .
N2 C73 1.499(8) .
C1 C2 1.519(8) .
C1 H1A 0.9900 .
C1 H1B 0.9900 .
C2 C7 1.380(8) .
C2 C3 1.412(8) .
C3 C4 1.405(8) .
C4 C5 1.412(8) .
C4 C22 1.535(9) .
C5 C6 1.390(9) .
C5 H5A 0.9500 .
C6 C7 1.393(8) .
C6 C32 1.503(8) .
C7 H7A 0.9500 .
C8 C9 1.508(8) .
C8 H8A 0.9900 .
C8 H8B 0.9900 .
C9 C14 1.384(8) .
C9 C10 1.404(8) .
C10 C11 1.410(8) .
C11 C12 1.404(8) .
C11 C33 1.537(8) .
C12 C13 1.376(8) .
C12 H12A 0.9500 .
C13 C14 1.381(8) .
C13 C43 1.509(8) .
C14 H14A 0.9500 .
C15 C16 1.504(8) .
C15 H15A 0.9900 .
C15 H15B 0.9900 .
C16 C21 1.382(8) .
C16 C17 1.399(8) .
C17 C18 1.424(8) .
C18 C19 1.393(9) .
C18 C44 1.529(9) .
C19 C20 1.377(9) .
C19 H19A 0.9500 .
C20 C21 1.394(9) .
C20 C54 1.512(9) .
C21 H21A 0.9500 .
C22 C27 1.545(8) .
C22 C30 1.552(9) .
C22 C26 1.559(8) .
C23 C31 1.514(9) .
C23 C26 1.526(9) .
C23 C28 1.526(10) .
C23 H23A 1.0000 .
C24 C28 1.530(10) .
C24 C29 1.535(9) .
C24 C30 1.543(9) .
C24 H24A 1.0000 .
C25 C27 1.523(9) .
C25 C31 1.529(9) .
C25 C29 1.537(10) .
C25 H25A 1.0000 .
C26 H26A 0.9900 .
C26 H26B 0.9900 .
C27 H27A 0.9900 .
C27 H27B 0.9900 .
C28 H28A 0.9900 .
C28 H28B 0.9900 .
C29 H29A 0.9900 .
C29 H29B 0.9900 .
C30 H30A 0.9900 .
C30 H30B 0.9900 .
C31 H31A 0.9900 .
C31 H31B 0.9900 .
C32 H32A 0.9800 .
C32 H32B 0.9800 .
C32 H32C 0.9800 .
C33 C37 1.540(9) .
C33 C38 1.551(8) .
C33 C41 1.554(8) .
C34 C42 1.516(10) .
C34 C39 1.541(10) .
C34 C37 1.552(9) .
C34 H34A 1.0000 .
C35 C40 1.526(10) .
C35 C41 1.536(9) .
C35 C39 1.543(12) .
C35 H35A 1.0000 .
C36 C42 1.514(10) .
C36 C38 1.529(9) .
C36 C40 1.542(10) .
C36 H36A 1.0000 .
C37 H37A 0.9900 .
C37 H37B 0.9900 .
C38 H38A 0.9900 .
C38 H38B 0.9900 .
C39 H39A 0.9900 .
C39 H39B 0.9900 .
C40 H40A 0.9900 .
C40 H40B 0.9900 .
C41 H41A 0.9900 .
C41 H41B 0.9900 .
C42 H42A 0.9900 .
C42 H42B 0.9900 .
C43 H43A 0.9800 .
C43 H43B 0.9800 .
C43 H43C 0.9800 .
C44 C49 1.545(8) .
C44 C52 1.549(9) .
C44 C48 1.550(8) .
C45 C53 1.529(9) .
C45 C50 1.533(10) .
C45 C48 1.536(9) .
C45 H45A 1.0000 .
C46 C50 1.536(10) .
C46 C52 1.542(9) .
C46 C51 1.544(10) .
C46 H46A 1.0000 .
C47 C49 1.519(10) .
C47 C53 1.531(9) .
C47 C51 1.532(10) .
C47 H47A 1.0000 .
C48 H48A 0.9900 .
C48 H48B 0.9900 .
C49 H49A 0.9900 .
C49 H49B 0.9900 .
C50 H50A 0.9900 .
C50 H50B 0.9900 .
C51 H51A 0.9900 .
C51 H51B 0.9900 .
C52 H52A 0.9900 .
C52 H52B 0.9900 .
C53 H53A 0.9900 .
C53 H53B 0.9900 .
C54 H54A 0.9800 .
C54 H54B 0.9800 .
C54 H54C 0.9800 .
C55 H55A 0.9800 .
C55 H55B 0.9800 .
C55 H55C 0.9800 .
C56 C57 1.504(8) .
C56 H56A 0.9900 .
C56 H56B 0.9900 .
C57 H57A 0.9900 .
C57 H57B 0.9900 .
C58 H58A 0.9800 .
C58 H58B 0.9800 .
C58 H58C 0.9800 .
C59 C60 1.514(9) .
C59 H59A 0.9900 .
C59 H59B 0.9900 .
C60 C65 1.391(9) .
C60 C61 1.406(9) .
C61 C62 1.426(9) .
C62 C63 1.423(9) .
C62 C80 1.519(10) .
C63 C64 1.386(10) .
C63 H63A 0.9500 .
C64 C65 1.376(10) .
C64 C90 1.528(9) .
C65 H65A 0.9500 .
C66 C67 1.502(8) .
C66 H66A 0.9900 .
C66 H66B 0.9900 .
C67 C68 1.385(8) .
C67 C72 1.396(8) .
C68 C69 1.412(9) .
C69 C70 1.401(8) .
C69 C91 1.544(8) .
C70 C71 1.400(9) .
C70 H70A 0.9500 .
C71 C72 1.349(9) .
C71 C101 1.513(8) .
C72 H72A 0.9500 .
C73 C74 1.511(9) .
C73 H73A 0.9900 .
C73 H73B 0.9900 .
C74 C79 1.381(8) .
C74 C75 1.404(9) .
C75 C76 1.408(9) .
C76 C77 1.398(8) .
C76 C102 1.536(9) .
C77 C78 1.383(9) .
C77 H77A 0.9500 .
C78 C79 1.379(9) .
C78 C112 1.524(9) .
C79 H79A 0.9500 .
C80 C84 1.536(9) .
C80 C88 1.541(9) .
C80 C85 1.564(9) .
C81 C89 1.514(10) .
C81 C84 1.535(10) .
C81 C86 1.538(10) .
C81 H81A 1.0000 .
C82 C86 1.518(11) .
C82 C88 1.528(11) .
C82 C87 1.542(10) .
C82 H82A 1.0000 .
C83 C85 1.510(10) .
C83 C89 1.525(9) .
C83 C87 1.546(9) .
C83 H83A 1.0000 .
C84 H84A 0.9900 .
C84 H84B 0.9900 .
C85 H85A 0.9900 .
C85 H85B 0.9900 .
C86 H86A 0.9900 .
C86 H86B 0.9900 .
C87 H87A 0.9900 .
C87 H87B 0.9900 .
C88 H88A 0.9900 .
C88 H88B 0.9900 .
C89 H89A 0.9900 .
C89 H89B 0.9900 .
C90 H90A 0.9800 .
C90 H90B 0.9800 .
C90 H90C 0.9800 .
C91 C99 1.539(9) .
C91 C95 1.545(9) .
C91 C96 1.553(8) .
C92 C97 1.523(10) .
C92 C95 1.537(9) .
C92 C100 1.538(10) .
C92 H92A 1.0000 .
C93 C98 1.519(9) .
C93 C99 1.524(8) .
C93 C97 1.524(9) .
C93 H93A 1.0000 .
C94 C98 1.521(10) .
C94 C96 1.529(8) .
C94 C100 1.531(10) .
C94 H94A 1.0000 .
C95 H95A 0.9900 .
C95 H95B 0.9900 .
C96 H96A 0.9900 .
C96 H96B 0.9900 .
C97 H97A 0.9900 .
C97 H97B 0.9900 .
C98 H98A 0.9900 .
C98 H98B 0.9900 .
C99 H99A 0.9900 .
C99 H99B 0.9900 .
C100 H10A 0.9900 .
C100 H10B 0.9900 .
C101 H10C 0.9800 .
C101 H10D 0.9800 .
C101 H10E 0.9800 .
C102 C106 1.543(8) .
C102 C110 1.555(8) .
C102 C107 1.566(8) .
C103 C106 1.534(9) .
C103 C108 1.536(10) .
C103 C111 1.554(9) .
C103 H10F 1.0000 .
C104 C108 1.523(10) .
C104 C110 1.529(9) .
C104 C109 1.534(9) .
C104 H10G 1.0000 .
C105 C111 1.518(9) .
C105 C107 1.520(9) .
C105 C109 1.531(9) .
C105 H10H 1.0000 .
C106 H10I 0.9900 .
C106 H10J 0.9900 .
C107 H10K 0.9900 .
C107 H10L 0.9900 .
C108 H10M 0.9900 .
C108 H10N 0.9900 .
C109 H10O 0.9900 .
C109 H10P 0.9900 .
C110 H11A 0.9900 .
C110 H11B 0.9900 .
C111 H11C 0.9900 .
C111 H11D 0.9900 .
C112 H11E 0.9800 .
C112 H11F 0.9800 .
C112 H11G 0.9800 .
C113 H11H 0.9800 .
C113 H11I 0.9800 .
C113 H11J 0.9800 .
C114 C115 1.452(11) .
C114 H11K 0.9900 .
C114 H11L 0.9900 .
C115 H11M 0.9900 .
C115 H11N 0.9900 .
C116 H11O 0.9800 .
C116 H11P 0.9800 .
C116 H11Q 0.9800 .
C126 H12B 0.9800 .
C126 H12C 0.9800 .
C126 H12D 0.9800 .
C201 O202 1.390(9) .
C201 H20A 0.9800 .
C201 H20B 0.9800 .
C201 H20C 0.9800 .
O202 C203 1.408(9) .
C203 C203 1.498(16) 2_666
C203 H20D 0.9900 .
C203 H20E 0.9900 .
C301 O302 1.339(16) .
C301 H30C 0.9800 .
C301 H30D 0.9800 .
C301 H30E 0.9800 .
O302 C303 1.383(17) .
C303 C304 1.58(2) .
C303 H30F 0.9900 .
C303 H30G 0.9900 .
C304 O305 1.387(17) .
C304 H30H 0.9900 .
C304 H30I 0.9900 .
O305 C306 1.340(17) .
C306 H30J 0.9800 .
C306 H30K 0.9800 .
C306 H30L 0.9800 .
C311 O312 1.371(17) .
C311 H31C 0.9800 .
C311 H31D 0.9800 .
C311 H31E 0.9800 .
O312 C313 1.381(17) .
C313 C314 1.51(2) .
C313 H31F 0.9900 .
C313 H31G 0.9900 .
C314 O315 1.324(17) .
C314 H31H 0.9900 .
C314 H31I 0.9900 .
O315 C316 1.311(16) .
C316 H31J 0.9800 .
C316 H31K 0.9800 .
C316 H31L 0.9800 .
C401 O402 1.379(15) .
C401 H40C 0.9800 .
C401 H40D 0.9800 .
C401 H40E 0.9800 .
O402 C403 1.376(14) .
C403 C404 1.510(19) .
C403 H40F 0.9900 .
C403 H40G 0.9900 .
C404 O405 1.349(14) .
C404 H40H 0.9900 .
C404 H40I 0.9900 .
O405 C406 1.376(15) .
C406 H40J 0.9800 .
C406 H40K 0.9800 .
C406 H40L 0.9800 .

loop_
_geom_torsion_atom_site_label_1
_geom_torsion_atom_site_label_2
_geom_torsion_atom_site_label_3
_geom_torsion_atom_site_label_4
_geom_torsion
_geom_torsion_site_symmetry_4
O3 U1 Se1 C117 86.8(2) .
O1 U1 Se1 C117 6.5(3) .
O2 U1 Se1 C117 -156.6(2) .
O4 U1 Se1 C117 -80.1(2) .
N1 U1 Se1 C117 141.7(2) .
S1 U1 Se1 C117 -8.28(18) .
O3 U1 Se1 U2 81.45(15) .
O1 U1 Se1 U2 1.1(2) .
O2 U1 Se1 U2 -161.98(15) .
O4 U1 Se1 U2 -85.47(14) .
N1 U1 Se1 U2 136.36(16) .
S1 U1 Se1 U2 -13.64(10) .
O8 U2 Se1 C117 17.9(3) .
O6 U2 Se1 C117 91.7(2) .
O7 U2 Se1 C117 -151.6(2) .
O9 U2 Se1 C117 -77.9(2) .
N2 U2 Se1 C117 145.8(2) .
S2 U2 Se1 C117 -7.68(19) .
O8 U2 Se1 U1 23.3(2) .
O6 U2 Se1 U1 97.05(16) .
O7 U2 Se1 U1 -146.24(15) .
O9 U2 Se1 U1 -72.54(15) .
N2 U2 Se1 U1 151.19(17) .
S2 U2 Se1 U1 -2.31(11) .
O3 U1 S1 C117 -71.0(2) .
O1 U1 S1 C117 -162.7(2) .
O2 U1 S1 C117 56.6(3) .
O4 U1 S1 C117 117.4(2) .
N1 U1 S1 C117 -119.3(3) .
Se1 U1 S1 C117 9.0(2) .
O8 U2 S2 C117 -157.8(2) .
O6 U2 S2 C117 -67.4(2) .
O7 U2 S2 C117 61.8(3) .
O9 U2 S2 C117 121.8(2) .
N2 U2 S2 C117 -115.1(3) .
Se1 U2 S2 C117 8.4(2) .
O3 U1 O1 C3 85.1(7) .
O2 U1 O1 C3 -39.1(7) .
O4 U1 O1 C3 -104.4(7) .
N1 U1 O1 C3 14.8(7) .
S1 U1 O1 C3 175.3(7) .
Se1 U1 O1 C3 162.3(6) .
O3 U1 O2 C10 -70.0(7) .
O1 U1 O2 C10 43.8(7) .
O4 U1 O2 C10 109.8(7) .
N1 U1 O2 C10 -10.8(6) .
S1 U1 O2 C10 171.3(6) .
Se1 U1 O2 C10 -148.1(7) .
O1 U1 O3 C17 -79.8(6) .
O2 U1 O3 C17 53.5(7) .
O4 U1 O3 C17 -125.5(7) .
N1 U1 O3 C17 -6.6(6) .
S1 U1 O3 C17 -165.0(6) .
Se1 U1 O3 C17 134.0(6) .
O3 U1 O4 C56 86.4(7) .
O1 U1 O4 C56 39.7(4) .
O2 U1 O4 C56 -92.6(4) .
N1 U1 O4 C56 -27.9(5) .
S1 U1 O4 C56 126.7(4) .
Se1 U1 O4 C56 -175.3(4) .
O3 U1 O4 C55 -92.2(7) .
O1 U1 O4 C55 -139.0(4) .
O2 U1 O4 C55 88.7(4) .
N1 U1 O4 C55 153.5(4) .
S1 U1 O4 C55 -52.0(4) .
Se1 U1 O4 C55 6.1(4) .
O8 U2 O6 C61 -83.2(8) .
O7 U2 O6 C61 47.8(8) .
O9 U2 O6 C61 -115.8(9) .
N2 U2 O6 C61 -9.8(7) .
S2 U2 O6 C61 -171.0(8) .
Se1 U2 O6 C61 128.8(8) .
O8 U2 O7 C68 43.2(8) .
O6 U2 O7 C68 -67.8(8) .
O9 U2 O7 C68 109.0(8) .
N2 U2 O7 C68 -10.2(7) .
S2 U2 O7 C68 171.1(7) .
Se1 U2 O7 C68 -144.0(8) .
O6 U2 O8 C75 89.5(7) .
O7 U2 O8 C75 -33.1(8) .
O9 U2 O8 C75 -96.6(7) .
N2 U2 O8 C75 19.1(7) .
S2 U2 O8 C75 -177.8(7) .
Se1 U2 O8 C75 159.9(6) .
O8 U2 O9 C114 -101.1(7) .
O6 U2 O9 C114 -67.9(11) .
O7 U2 O9 C114 127.3(7) .
N2 U2 O9 C114 -169.9(7) .
S2 U2 O9 C114 -11.8(7) .
Se1 U2 O9 C114 45.0(7) .
O8 U2 O9 C113 65.1(5) .
O6 U2 O9 C113 98.4(8) .
O7 U2 O9 C113 -66.4(5) .
N2 U2 O9 C113 -3.7(5) .
S2 U2 O9 C113 154.5(5) .
Se1 U2 O9 C113 -148.7(5) .
O3 U1 N1 C1 -71.4(3) .
O1 U1 N1 C1 25.7(3) .
O2 U1 N1 C1 163.5(4) .
O4 U1 N1 C1 96.0(3) .
S1 U1 N1 C1 -19.5(5) .
Se1 U1 N1 C1 -130.0(3) .
O3 U1 N1 C8 167.4(3) .
O1 U1 N1 C8 -95.4(3) .
O2 U1 N1 C8 42.3(3) .
O4 U1 N1 C8 -25.2(4) .
S1 U1 N1 C8 -140.7(3) .
Se1 U1 N1 C8 108.9(3) .
O3 U1 N1 C15 49.3(3) .
O1 U1 N1 C15 146.4(3) .
O2 U1 N1 C15 -75.8(3) .
O4 U1 N1 C15 -143.3(3) .
S1 U1 N1 C15 101.2(3) .
Se1 U1 N1 C15 -9.3(4) .
O8 U2 N2 C66 -96.6(4) .
O6 U2 N2 C66 167.4(4) .
O7 U2 N2 C66 41.1(4) .
O9 U2 N2 C66 -24.0(4) .
S2 U2 N2 C66 -141.3(3) .
Se1 U2 N2 C66 110.3(4) .
O8 U2 N2 C59 144.9(4) .
O6 U2 N2 C59 48.9(4) .
O7 U2 N2 C59 -77.5(4) .
O9 U2 N2 C59 -142.5(4) .
S2 U2 N2 C59 100.2(4) .
Se1 U2 N2 C59 -8.2(4) .
O8 U2 N2 C73 24.6(4) .
O6 U2 N2 C73 -71.4(4) .
O7 U2 N2 C73 162.2(4) .
O9 U2 N2 C73 97.2(4) .
S2 U2 N2 C73 -20.1(6) .
Se1 U2 N2 C73 -128.5(3) .
C8 N1 C1 C2 60.2(6) .
C15 N1 C1 C2 -179.4(5) .
U1 N1 C1 C2 -61.1(5) .
N1 C1 C2 C7 -129.9(6) .
N1 C1 C2 C3 60.9(7) .
U1 O1 C3 C4 159.3(5) .
U1 O1 C3 C2 -20.7(10) .
C7 C2 C3 O1 172.2(5) .
C1 C2 C3 O1 -18.6(8) .
C7 C2 C3 C4 -7.7(9) .
C1 C2 C3 C4 161.4(5) .
O1 C3 C4 C5 -172.7(5) .
C2 C3 C4 C5 7.2(8) .
O1 C3 C4 C22 15.2(9) .
C2 C3 C4 C22 -164.8(6) .
C3 C4 C5 C6 -1.5(9) .
C22 C4 C5 C6 170.7(6) .
C4 C5 C6 C7 -3.8(10) .
C4 C5 C6 C32 176.6(6) .
C3 C2 C7 C6 2.1(9) .
C1 C2 C7 C6 -167.2(5) .
C5 C6 C7 C2 3.5(9) .
C32 C6 C7 C2 -176.9(6) .
C1 N1 C8 C9 162.5(5) .
C15 N1 C8 C9 42.5(7) .
U1 N1 C8 C9 -72.6(5) .
N1 C8 C9 C14 -130.5(6) .
N1 C8 C9 C10 53.6(8) .
U1 O2 C10 C9 -6.6(10) .
U1 O2 C10 C11 174.3(4) .
C14 C9 C10 O2 177.2(5) .
C8 C9 C10 O2 -7.0(8) .
C14 C9 C10 C11 -3.6(8) .
C8 C9 C10 C11 172.2(5) .
O2 C10 C11 C12 -178.1(5) .
C9 C10 C11 C12 2.8(8) .
O2 C10 C11 C33 6.0(9) .
C9 C10 C11 C33 -173.1(5) .
C10 C11 C12 C13 -0.8(9) .
C33 C11 C12 C13 175.1(6) .
C11 C12 C13 C14 -0.6(9) .
C11 C12 C13 C43 -179.7(6) .
C12 C13 C14 C9 -0.2(9) .
C43 C13 C14 C9 179.0(5) .
C10 C9 C14 C13 2.2(9) .
C8 C9 C14 C13 -173.6(5) .
C1 N1 C15 C16 45.2(6) .
C8 N1 C15 C16 164.4(5) .
U1 N1 C15 C16 -78.6(5) .
N1 C15 C16 C21 -129.4(6) .
N1 C15 C16 C17 47.6(7) .
U1 O3 C17 C16 -22.7(9) .
U1 O3 C17 C18 155.6(5) .
C21 C16 C17 O3 -174.9(5) .
C15 C16 C17 O3 8.0(8) .
C21 C16 C17 C18 6.7(9) .
C15 C16 C17 C18 -170.3(5) .
O3 C17 C18 C19 175.4(5) .
C16 C17 C18 C19 -6.3(8) .
O3 C17 C18 C44 -7.8(9) .
C16 C17 C18 C44 170.5(5) .
C17 C18 C19 C20 1.4(9) .
C44 C18 C19 C20 -175.4(6) .
C18 C19 C20 C21 2.9(10) .
C18 C19 C20 C54 179.1(6) .
C17 C16 C21 C20 -2.1(9) .
C15 C16 C21 C20 174.9(5) .
C19 C20 C21 C16 -2.6(9) .
C54 C20 C21 C16 -178.9(6) .
C3 C4 C22 C27 172.5(6) .
C5 C4 C22 C27 0.8(8) .
C3 C4 C22 C30 -66.6(7) .
C5 C4 C22 C30 121.7(6) .
C3 C4 C22 C26 53.7(8) .
C5 C4 C22 C26 -117.9(6) .
C31 C23 C26 C22 -61.1(8) .
C28 C23 C26 C22 59.7(7) .
C4 C22 C26 C23 179.9(5) .
C27 C22 C26 C23 58.1(7) .
C30 C22 C26 C23 -57.5(7) .
C31 C25 C27 C22 60.5(7) .
C29 C25 C27 C22 -60.7(7) .
C4 C22 C27 C25 -178.6(5) .
C30 C22 C27 C25 57.9(7) .
C26 C22 C27 C25 -58.0(7) .
C31 C23 C28 C24 60.6(7) .
C26 C23 C28 C24 -60.5(7) .
C29 C24 C28 C23 -60.4(7) .
C30 C24 C28 C23 59.9(7) .
C28 C24 C29 C25 60.3(8) .
C30 C24 C29 C25 -59.5(8) .
C27 C25 C29 C24 60.0(7) .
C31 C25 C29 C24 -61.2(7) .
C28 C24 C30 C22 -59.5(7) .
C29 C24 C30 C22 60.1(7) .
C4 C22 C30 C24 179.0(5) .
C27 C22 C30 C24 -57.5(7) .
C26 C22 C30 C24 57.6(7) .
C26 C23 C31 C25 60.7(8) .
C28 C23 C31 C25 -60.4(8) .
C27 C25 C31 C23 -60.2(8) .
C29 C25 C31 C23 61.4(8) .
C12 C11 C33 C37 -114.5(6) .
C10 C11 C33 C37 61.2(7) .
C12 C11 C33 C38 124.3(6) .
C10 C11 C33 C38 -60.0(7) .
C12 C11 C33 C41 4.4(8) .
C10 C11 C33 C41 -179.9(6) .
C11 C33 C37 C34 -178.0(5) .
C38 C33 C37 C34 -55.8(7) .
C41 C33 C37 C34 60.1(7) .
C42 C34 C37 C33 58.9(8) .
C39 C34 C37 C33 -61.6(8) .
C42 C36 C38 C33 -58.4(7) .
C40 C36 C38 C33 63.3(8) .
C11 C33 C38 C36 176.4(5) .
C37 C33 C38 C36 55.9(7) .
C41 C33 C38 C36 -60.5(7) .
C42 C34 C39 C35 -59.7(8) .
C37 C34 C39 C35 60.7(8) .
C40 C35 C39 C34 60.4(8) .
C41 C35 C39 C34 -60.2(8) .
C41 C35 C40 C36 60.0(9) .
C39 C35 C40 C36 -59.7(8) .
C42 C36 C40 C35 59.5(8) .
C38 C36 C40 C35 -61.4(9) .
C40 C35 C41 C33 -59.4(9) .
C39 C35 C41 C33 60.5(8) .
C11 C33 C41 C35 -179.7(6) .
C37 C33 C41 C35 -60.1(7) .
C38 C33 C41 C35 57.8(8) .
C38 C36 C42 C34 61.0(7) .
C40 C36 C42 C34 -58.9(7) .
C39 C34 C42 C36 58.6(8) .
C37 C34 C42 C36 -61.2(8) .
C19 C18 C44 C49 -0.1(8) .
C17 C18 C44 C49 -176.7(5) .
C19 C18 C44 C52 -120.4(6) .
C17 C18 C44 C52 63.0(7) .
C19 C18 C44 C48 118.4(6) .
C17 C18 C44 C48 -58.3(7) .
C53 C45 C48 C44 60.6(7) .
C50 C45 C48 C44 -59.5(7) .
C18 C44 C48 C45 -179.8(5) .
C49 C44 C48 C45 -58.1(7) .
C52 C44 C48 C45 57.4(7) .
C53 C47 C49 C44 -59.6(7) .
C51 C47 C49 C44 59.6(7) .
C18 C44 C49 C47 178.7(5) .
C52 C44 C49 C47 -58.3(7) .
C48 C44 C49 C47 58.5(7) .
C53 C45 C50 C46 -60.1(7) .
C48 C45 C50 C46 60.6(7) .
C52 C46 C50 C45 -59.9(8) .
C51 C46 C50 C45 58.9(8) .
C49 C47 C51 C46 -59.0(8) .
C53 C47 C51 C46 60.7(7) .
C50 C46 C51 C47 -59.3(8) .
C52 C46 C51 C47 59.7(8) .
C50 C46 C52 C44 58.5(8) .
C51 C46 C52 C44 -60.3(7) .
C18 C44 C52 C46 -178.6(5) .
C49 C44 C52 C46 58.2(7) .
C48 C44 C52 C46 -57.0(7) .
C50 C45 C53 C47 61.0(8) .
C48 C45 C53 C47 -59.3(8) .
C49 C47 C53 C45 58.1(8) .
C51 C47 C53 C45 -61.3(7) .
C55 O4 C56 C57 -76.3(7) .
U1 O4 C56 C57 105.0(5) .
C58 O5 C57 C56 -177.5(6) .
O4 C56 C57 O5 -70.3(7) .
C66 N2 C59 C60 164.0(5) .
C73 N2 C59 C60 45.0(7) .
U2 N2 C59 C60 -76.7(5) .
N2 C59 C60 C65 -132.1(6) .
N2 C59 C60 C61 46.9(8) .
U2 O6 C61 C60 -18.1(11) .
U2 O6 C61 C62 159.8(5) .
C65 C60 C61 O6 -174.1(6) .
C59 C60 C61 O6 6.8(9) .
C65 C60 C61 C62 8.0(10) .
C59 C60 C61 C62 -171.1(6) .
O6 C61 C62 C63 174.5(5) .
C60 C61 C62 C63 -7.8(9) .
O6 C61 C62 C80 -7.8(9) .
C60 C61 C62 C80 170.0(6) .
C61 C62 C63 C64 2.5(10) .
C80 C62 C63 C64 -175.2(6) .
C62 C63 C64 C65 2.6(11) .
C62 C63 C64 C90 177.8(6) .
C63 C64 C65 C60 -2.7(10) .
C90 C64 C65 C60 -177.8(6) .
C61 C60 C65 C64 -2.5(10) .
C59 C60 C65 C64 176.5(6) .
C59 N2 C66 C67 47.4(7) .
C73 N2 C66 C67 167.7(5) .
U2 N2 C66 C67 -68.6(6) .
N2 C66 C67 C68 49.4(8) .
N2 C66 C67 C72 -133.7(6) .
U2 O7 C68 C67 -6.9(11) .
U2 O7 C68 C69 173.1(5) .
C72 C67 C68 O7 177.6(5) .
C66 C67 C68 O7 -5.5(9) .
C72 C67 C68 C69 -2.4(9) .
C66 C67 C68 C69 174.5(6) .
O7 C68 C69 C70 -178.4(5) .
C67 C68 C69 C70 1.7(9) .
O7 C68 C69 C91 2.7(9) .
C67 C68 C69 C91 -177.3(6) .
C68 C69 C70 C71 -0.5(9) .
C91 C69 C70 C71 178.5(6) .
C69 C70 C71 C72 0.1(10) .
C69 C70 C71 C101 178.9(6) .
C70 C71 C72 C67 -0.8(10) .
C101 C71 C72 C67 -179.7(6) .
C68 C67 C72 C71 2.0(10) .
C66 C67 C72 C71 -175.0(6) .
C66 N2 C73 C74 61.0(7) .
C59 N2 C73 C74 -179.2(5) .
U2 N2 C73 C74 -61.7(6) .
N2 C73 C74 C79 -128.1(6) .
N2 C73 C74 C75 61.6(8) .
U2 O8 C75 C74 -26.6(10) .
U2 O8 C75 C76 154.2(5) .
C79 C74 C75 O8 173.2(6) .
C73 C74 C75 O8 -16.3(8) .
C79 C74 C75 C76 -7.5(9) .
C73 C74 C75 C76 163.0(6) .
O8 C75 C76 C77 -172.6(5) .
C74 C75 C76 C77 8.1(9) .
O8 C75 C76 C102 13.5(9) .
C74 C75 C76 C102 -165.7(6) .
C75 C76 C77 C78 -3.1(10) .
C102 C76 C77 C78 170.7(6) .
C76 C77 C78 C79 -2.5(10) .
C76 C77 C78 C112 -179.6(7) .
C77 C78 C79 C74 3.4(10) .
C112 C78 C79 C74 -179.6(7) .
C75 C74 C79 C78 1.5(10) .
C73 C74 C79 C78 -169.0(6) .
C63 C62 C80 C84 -124.6(7) .
C61 C62 C80 C84 57.8(8) .
C63 C62 C80 C88 -3.3(9) .
C61 C62 C80 C88 179.2(6) .
C63 C62 C80 C85 114.9(7) .
C61 C62 C80 C85 -62.7(8) .
C89 C81 C84 C80 58.8(8) .
C86 C81 C84 C80 -61.9(7) .
C62 C80 C84 C81 -176.5(5) .
C88 C80 C84 C81 59.4(7) .
C85 C80 C84 C81 -55.8(7) .
C89 C83 C85 C80 -59.9(7) .
C87 C83 C85 C80 60.5(7) .
C62 C80 C85 C83 -179.4(6) .
C84 C80 C85 C83 57.4(7) .
C88 C80 C85 C83 -58.0(7) .
C88 C82 C86 C81 -58.8(8) .
C87 C82 C86 C81 61.3(8) .
C89 C81 C86 C82 -60.8(9) .
C84 C81 C86 C82 60.5(8) .
C86 C82 C87 C83 -61.3(8) .
C88 C82 C87 C83 58.8(9) .
C85 C83 C87 C82 -59.6(8) .
C89 C83 C87 C82 60.9(9) .
C86 C82 C88 C80 59.0(8) .
C87 C82 C88 C80 -60.5(8) .
C62 C80 C88 C82 177.3(6) .
C84 C80 C88 C82 -58.1(8) .
C85 C80 C88 C82 58.1(8) .
C84 C81 C89 C83 -60.1(8) .
C86 C81 C89 C83 60.2(8) .
C85 C83 C89 C81 60.6(7) .
C87 C83 C89 C81 -60.6(8) .
C70 C69 C91 C99 -121.6(6) .
C68 C69 C91 C99 57.2(7) .
C70 C69 C91 C95 -1.3(8) .
C68 C69 C91 C95 177.6(6) .
C70 C69 C91 C96 119.2(6) .
C68 C69 C91 C96 -61.9(8) .
C97 C92 C95 C91 61.0(7) .
C100 C92 C95 C91 -59.8(8) .
C99 C91 C95 C92 -58.2(7) .
C69 C91 C95 C92 180.0(6) .
C96 C91 C95 C92 58.2(7) .
C98 C94 C96 C91 -59.0(7) .
C100 C94 C96 C91 61.3(8) .
C99 C91 C96 C94 57.5(7) .
C69 C91 C96 C94 178.0(6) .
C95 C91 C96 C94 -58.8(7) .
C95 C92 C97 C93 -60.8(7) .
C100 C92 C97 C93 59.5(7) .
C98 C93 C97 C92 -59.3(7) .
C99 C93 C97 C92 60.6(8) .
C99 C93 C98 C94 -60.7(7) .
C97 C93 C98 C94 60.0(8) .
C96 C94 C98 C93 60.5(7) .
C100 C94 C98 C93 -60.0(7) .
C98 C93 C99 C91 61.0(7) .
C97 C93 C99 C91 -59.8(7) .
C69 C91 C99 C93 -179.4(5) .
C95 C91 C99 C93 57.4(6) .
C96 C91 C99 C93 -59.0(6) .
C98 C94 C100 C92 59.5(8) .
C96 C94 C100 C92 -61.2(8) .
C97 C92 C100 C94 -59.8(8) .
C95 C92 C100 C94 60.1(8) .
C77 C76 C102 C106 124.1(6) .
C75 C76 C102 C106 -62.5(8) .
C77 C76 C102 C110 -115.1(6) .
C75 C76 C102 C110 58.4(8) .
C77 C76 C102 C107 2.6(8) .
C75 C76 C102 C107 176.1(6) .
C108 C103 C106 C102 -58.5(7) .
C111 C103 C106 C102 61.3(7) .
C76 C102 C106 C103 176.9(5) .
C110 C102 C106 C103 56.5(7) .
C107 C102 C106 C103 -58.6(7) .
C111 C105 C107 C102 -60.7(7) .
C109 C105 C107 C102 61.6(7) .
C76 C102 C107 C105 -176.9(5) .
C106 C102 C107 C105 58.1(7) .
C110 C102 C107 C105 -58.4(7) .
C110 C104 C108 C103 -60.2(7) .
C109 C104 C108 C103 61.1(7) .
C106 C103 C108 C104 59.4(7) .
C111 C103 C108 C104 -61.0(7) .
C111 C105 C109 C104 60.2(8) .
C107 C105 C109 C104 -61.8(7) .
C108 C104 C109 C105 -59.4(7) .
C110 C104 C109 C105 62.2(8) .
C108 C104 C110 C102 60.0(7) .
C109 C104 C110 C102 -61.7(7) .
C76 C102 C110 C104 179.2(5) .
C106 C102 C110 C104 -57.3(7) .
C107 C102 C110 C104 57.8(7) .
C107 C105 C111 C103 59.9(7) .
C109 C105 C111 C103 -61.3(7) .
C106 C103 C111 C105 -60.1(8) .
C108 C103 C111 C105 60.8(7) .
C113 O9 C114 C115 63.9(11) .
U2 O9 C114 C115 -129.4(7) .
C116 O10 C115 C114 -174.5(13) .
C126 O10 C115 C114 175.8(17) .
O9 C114 C115 O10 -77.4(12) .
U2 S2 C117 S1 165.9(3) .
U2 S2 C117 Se1 -14.4(3) .
U1 S1 C117 S2 164.3(3) .
U1 S1 C117 Se1 -15.4(3) .
U1 Se1 C117 S2 -165.4(4) .
U2 Se1 C117 S2 13.3(3) .
U1 Se1 C117 S1 14.3(3) .
U2 Se1 C117 S1 -167.0(4) .
C201 O202 C203 C203 -178.9(9) 2_666
C301 O302 C303 C304 172(3) .
O302 C303 C304 O305 -72(3) .
C303 C304 O305 C306 -134(3) .
C311 O312 C313 C314 170(3) .
O312 C313 C314 O315 101(4) .
C313 C314 O315 C316 43(6) .
C401 O402 C403 C404 -176(2) .
O402 C403 C404 O405 -94.2(19) .
C403 C404 O405 C406 76(2) .
